data_7134973
loop_
_publ_author_name
'Chen, Jin-Fa'
'Gao, Qing-Xiu'
'Wang, Yuxuan'
'Shi, Bingbing'
'Yao, Hong'
'Wei, Tai-Bao'
'Lin, Qi'

_publ_section_title
;
 Guest-triggered crystallization of &#x3c0;-conjugated pillar[5]arene:
 from amorphous aggregates to an ordered architecture <i>via</i>
 solid-state host-guest synergy.
;
_journal_issue 81
_journal_name_full 'Chemical communications (Cambridge, England)'
_journal_page_first 15882
_journal_page_last 15885
_journal_paper_doi 10.1039/d5cc03945b
_journal_volume 61
_journal_year 2025
_chemical_absolute_configuration unk
_chemical_formula_moiety 'C87 H88 N2 O8, C5 H12 O'
_chemical_formula_sum 'C92 H100 N2 O9'
_chemical_formula_weight 1377.73
_space_group_crystal_system monoclinic
_space_group_IT_number 5
_space_group_name_Hall 'C 2y'
_space_group_name_H-M_alt 'C 1 2 1'
_atom_sites_solution_hydrogens mixed
_atom_sites_solution_primary dual
_atom_sites_solution_secondary difmap
_audit_creation_date 2025-08-06
_audit_creation_method
;
Olex2 1.5
(compiled 2022.04.07 svn.rca3783a0 for OlexSys, GUI svn.r6498)
;
_audit_update_record
;
2025-08-29 deposited with the CCDC.	2025-09-08 downloaded from the CCDC.
;
_cell_angle_alpha 90
_cell_angle_beta 113.871(4)
_cell_angle_gamma 90
_cell_formula_units_Z 4
_cell_length_a 19.5858(7)
_cell_length_b 21.7012(7)
_cell_length_c 20.0122(7)
_cell_measurement_reflns_used 7168
_cell_measurement_temperature 149.99(11)
_cell_measurement_theta_max 72.5860
_cell_measurement_theta_min 2.3880
_cell_volume 7778.3(5)
_computing_cell_refinement 'CrysAlisPro 1.171.42.93a (Rigaku OD, 2023)'
_computing_data_collection 'CrysAlisPro 1.171.42.93a (Rigaku OD, 2023)'
_computing_data_reduction 'CrysAlisPro 1.171.42.93a (Rigaku OD, 2023)'
_computing_molecular_graphics 'Olex2 1.5 (Dolomanov et al., 2009)'
_computing_publication_material 'Olex2 1.5 (Dolomanov et al., 2009)'
_computing_structure_refinement 'SHELXL 2019/3 (Sheldrick, 2015)'
_computing_structure_solution 'SHELXT 2018/2 (Sheldrick, 2018)'
_diffrn_ambient_environment N~2~
_diffrn_ambient_temperature 149.99(11)
_diffrn_detector 'Hybrid Pixel Array Detector'
_diffrn_detector_area_resol_mean 10.0000
_diffrn_detector_type HyPix
_diffrn_measured_fraction_theta_full 0.994
_diffrn_measured_fraction_theta_max 0.924
_diffrn_measurement_details
;
List of Runs (angles in degrees, time in seconds):

  # Type    Start    End  Width  t~exp~   \w     \q     \k     \f   Frames
#--------------------------------------------------------------------------
  1  \w    -62.00 -25.00   0.50    5.00    --  -45.30 128.00 -84.00   74
  2  \w   -104.00 -52.00   0.50    5.00    --  -45.30 141.00  87.00  104
  3  \w   -108.00 -72.00   0.50    5.00    --  -45.30-141.00  29.00   72
  4  \w     67.00  92.00   0.50    5.00    --   45.30 141.00  87.00   50
  5  \w   -102.00 -73.00   0.50    1.30    -- -100.00 141.00  87.00   58
  6  \w   -146.00-121.00   0.50    1.30    -- -100.00-141.00  29.00   50
  7  \w   -171.00 -80.00   0.50    1.30    -- -100.00-128.00-158.00  182
  8  \w   -111.00 -79.00   0.50    1.30    -- -100.00 128.00 -84.00   64
  9  \w     56.00  81.00   0.50    1.30    --  109.64-141.00  29.00   50
 10  \w     52.00  77.00   0.50    1.30    --  109.64-128.00-158.00   50
 11  \w     86.00 129.00   0.50    1.30    --  109.64 128.00 -84.00   86
 12  \w    -30.00  34.00   0.50    5.00    --  -45.30  19.00  60.00  128
 13  \w    -10.00  19.00   0.50    5.00    --   45.30 -19.00-150.00   58
 14  \w    -29.00  22.00   0.50    5.00    --   45.30 -19.00-180.00  102
 15  \w     -3.00  23.00   0.50    5.00    --   45.30 -19.00  90.00   52
 16  \w   -152.00-122.00   0.50    1.30    -- -100.00-125.00 -30.00   60
 17  \w   -117.00 -88.00   0.50    1.30    -- -100.00-125.00 -30.00   58
 18  \w    -54.00 -27.00   0.50    1.30    -- -100.00  45.00  60.00   54
 19  \w    -61.00 -35.00   0.50    1.30    -- -100.00 125.00-150.00   52
 20  \w   -177.00-146.00   0.50    1.30    -- -100.00 -30.00  30.00   62
 21  \w   -124.00 -81.00   0.50    1.30    -- -100.00 -30.00  30.00   86
 22  \w    -88.00 -26.00   0.50    1.30    -- -100.00  77.00 -60.00  124
 23  \w   -126.00 -99.00   0.50    1.30    -- -100.00 -94.00  60.00   54
 24  \w    -74.00 -37.00   0.50    1.30    -- -100.00  61.00 150.00   74
 25  \w   -111.00 -29.00   0.50    1.30    -- -100.00 125.00-180.00  164
 26  \w   -167.00-137.00   0.50    1.30    -- -100.00 -94.00  60.00   60
 27  \w    -50.00 -25.00   0.50    1.30    -- -100.00  45.00  30.00   50
 28  \w    -51.00 -26.00   0.50    1.30    -- -100.00  45.00 150.00   50
 29  \w   -111.00 -79.00   0.50    1.30    -- -100.00 125.00-150.00   64
 30  \w    -53.00 -26.00   0.50    1.30    -- -100.00  45.00  90.00   54
 31  \w     47.00 101.00   0.50    1.30    --  109.64 -77.00   0.00  108
;
_diffrn_measurement_device 'four-circle diffractometer'
_diffrn_measurement_device_type 'ROD, Synergy Custom system, HyPix'
_diffrn_measurement_method '\w scans'
_diffrn_orient_matrix_type 'CrysAlisPro convention (1999,Acta A55,543-557)'
_diffrn_orient_matrix_UB_11 0.0220656000
_diffrn_orient_matrix_UB_12 -0.0372383000
_diffrn_orient_matrix_UB_13 0.0712343000
_diffrn_orient_matrix_UB_21 -0.0181506000
_diffrn_orient_matrix_UB_22 -0.0603235000
_diffrn_orient_matrix_UB_23 -0.0443556000
_diffrn_orient_matrix_UB_31 0.0811311000
_diffrn_orient_matrix_UB_32 -0.0033827000
_diffrn_orient_matrix_UB_33 0.0067909000
_diffrn_radiation_monochromator mirror
_diffrn_radiation_probe x-ray
_diffrn_radiation_type 'Cu K\a'
_diffrn_radiation_wavelength 1.54184
_diffrn_reflns_av_R_equivalents 0.0730
_diffrn_reflns_av_unetI/netI 0.0765
_diffrn_reflns_Laue_measured_fraction_full 0.994
_diffrn_reflns_Laue_measured_fraction_max 0.924
_diffrn_reflns_limit_h_max 23
_diffrn_reflns_limit_h_min -14
_diffrn_reflns_limit_k_max 26
_diffrn_reflns_limit_k_min -26
_diffrn_reflns_limit_l_max 24
_diffrn_reflns_limit_l_min -25
_diffrn_reflns_number 29706
_diffrn_reflns_point_group_measured_fraction_full 0.916
_diffrn_reflns_point_group_measured_fraction_max 0.836
_diffrn_reflns_theta_full 67.684
_diffrn_reflns_theta_max 76.769
_diffrn_reflns_theta_min 2.414
_diffrn_source 'Rotating-anode X-ray tube'
_diffrn_source_type 'Rigaku (Cu) X-ray Source'
_exptl_absorpt_coefficient_mu 0.587
_exptl_absorpt_correction_T_max 1.00000
_exptl_absorpt_correction_T_min 0.71179
_exptl_absorpt_correction_type multi-scan
_exptl_absorpt_process_details
;
CrysAlisPro 1.171.42.93a (Rigaku Oxford Diffraction, 2023)
Empirical absorption correction using spherical harmonics,
implemented in SCALE3 ABSPACK scaling algorithm.
;
_exptl_crystal_colour 'clear light colourless'
_exptl_crystal_colour_lustre clear
_exptl_crystal_colour_modifier light
_exptl_crystal_colour_primary colourless
_exptl_crystal_density_diffrn 1.176
_exptl_crystal_description block
_exptl_crystal_F_000 2952
_exptl_crystal_size_max 0.09
_exptl_crystal_size_mid 0.05
_exptl_crystal_size_min 0.04
_refine_diff_density_max 0.187
_refine_diff_density_min -0.256
_refine_diff_density_rms 0.049
_refine_ls_abs_structure_details
;
 Flack x determined using 2916 quotients [(I+)-(I-)]/[(I+)+(I-)]
 (Parsons, Flack and Wagner, Acta Cryst. B69 (2013) 249-259).
;
_refine_ls_abs_structure_Flack -0.07(11)
_refine_ls_extinction_coef 0.00039(4)
_refine_ls_extinction_expression Fc^*^=kFc[1+0.001xFc^2^\l^3^/sin(2\q)]^-1/4^
_refine_ls_extinction_method 'SHELXL-2019/2 (Sheldrick 2019)'
_refine_ls_goodness_of_fit_ref 0.977
_refine_ls_hydrogen_treatment constr
_refine_ls_matrix_type full
_refine_ls_number_parameters 1056
_refine_ls_number_reflns 13725
_refine_ls_number_restraints 305
_refine_ls_restrained_S_all 0.980
_refine_ls_R_factor_all 0.0969
_refine_ls_R_factor_gt 0.0504
_refine_ls_shift/su_max 0.001
_refine_ls_shift/su_mean 0.000
_refine_ls_structure_factor_coef Fsqd
_refine_ls_weighting_details 'w=1/[\s^2^(Fo^2^)+(0.0698P)^2^] where P=(Fo^2^+2Fc^2^)/3'
_refine_ls_weighting_scheme calc
_refine_ls_wR_factor_gt 0.1115
_refine_ls_wR_factor_ref 0.1346
_reflns_Friedel_coverage 0.761
_reflns_Friedel_fraction_full 0.832
_reflns_Friedel_fraction_max 0.743
_reflns_number_gt 8584
_reflns_number_total 13725
_reflns_threshold_expression 'I > 2\s(I)'
_cod_data_source_file d5cc03945b2.cif
_cod_data_source_block qxg-p5nn2_0513_auto
_cod_depositor_comments 'Adding full bibliography for 7134972--7134974.cif.'
_cod_database_code 7134973
_shelx_shelxl_version_number 2019/3
_shelx_space_group_comment
;
The symmetry employed for this shelxl refinement is uniquely defined
by the following loop, which should always be used as a source of
symmetry information in preference to the above space-group names.
They are only intended as comments.
;
_olex2_refinement_description
;
1. Fixed Uiso
 At 1.2 times of:
  All C(H) groups, All C(H,H) groups
 At 1.5 times of:
  All C(H,H,H) groups, All O(H) groups
2. Uiso/Uaniso restraints and constraints
O6 \\sim C74 \\sim C75 \\sim C74A \\sim C75A: within 2A with sigma of 0.01 and
sigma for terminal atoms of 0.02 within 2A
O9 \\sim C88 \\sim C89 \\sim C90 \\sim C91 \\sim C92 \\sim O9A \\sim C88A \\sim
C89A \\sim C90A \\sim C91A \\sim C92A: within 2A with sigma of 0.01 and sigma
for terminal atoms of 0.02 within 2A
O3 \\sim C61 \\sim C62 \\sim C61A \\sim C62A: within 2A with sigma of 0.01 and
sigma for terminal atoms of 0.02 within 2A
O8 \\sim C85 \\sim C86 \\sim C85A \\sim C86A: within 2A with sigma of 0.01 and
sigma for terminal atoms of 0.02 within 2A
3. Same fragment restrains
{O3, C61A, C62A} sigma for 1-2: 0.01, 1-3: 0.02
as in
{O3, C61, C62}
{O6, C74A, C75A} sigma for 1-2: 0.01, 1-3: 0.02
as in
{O6, C74, C75}
{O8, C85A, C86A} sigma for 1-2: 0.01, 1-3: 0.01
as in
{O8, C85, C86}
{O9, C88A, C89A, C90A, C91A, C92A} sigma for 1-2: 0.01, 1-3: 0.02
as in
{O9, C88, C89, C90, C91, C92}
4. Others
 Sof(C61A)=Sof(H61C)=Sof(H61D)=Sof(C62A)=Sof(H62D)=Sof(H62E)=Sof(H62F)=1-FVAR(1)
 Sof(C61)=Sof(H61A)=Sof(H61B)=Sof(C62)=Sof(H62A)=Sof(H62B)=Sof(H62C)=FVAR(1)
 Sof(C74A)=Sof(H74C)=Sof(H74D)=Sof(C75A)=Sof(H75D)=Sof(H75E)=Sof(H75F)=1-FVAR(2)
 Sof(C74)=Sof(H74A)=Sof(H74B)=Sof(C75)=Sof(H75A)=Sof(H75B)=Sof(H75C)=FVAR(2)
 Sof(O9A)=Sof(H9AA)=Sof(C88A)=Sof(H88D)=Sof(H88E)=Sof(H88F)=Sof(C89A)=
 Sof(H89A)=Sof(C90A)=Sof(H90C)=Sof(H90D)=Sof(C91A)=Sof(H91C)=Sof(H91D)=
 Sof(C92A)=Sof(H92D)=Sof(H92E)=Sof(H92F)=1-FVAR(3)
 Sof(O9)=Sof(H9A)=Sof(C88)=Sof(H88A)=Sof(H88B)=Sof(H88C)=Sof(C89)=Sof(H89)=
 Sof(C90)=Sof(H90A)=Sof(H90B)=Sof(C91)=Sof(H91A)=Sof(H91B)=Sof(C92)=Sof(H92A)=
 Sof(H92B)=Sof(H92C)=FVAR(3)
 Sof(C85A)=Sof(H85C)=Sof(H85D)=Sof(C86A)=Sof(H86D)=Sof(H86E)=Sof(H86F)=1-FVAR(4)
 Sof(C85)=Sof(H85A)=Sof(H85B)=Sof(C86)=Sof(H86A)=Sof(H86B)=Sof(H86C)=FVAR(4)
5.a Riding coordinates:
 O9(H9A), O9A(H9AA)
5.b Ternary CH refined with riding coordinates:
 C89(H89), C89A(H89A)
5.c Secondary CH2 refined with riding coordinates:
 C61(H61A,H61B), C74(H74A,H74B), C85(H85A,H85B), C43(H43A,H43B), C50(H50A,
 H50B), C52(H52A,H52B), C54(H54A,H54B), C63(H63A,H63B), C65(H65A,H65B),
 C72(H72A,H72B), C76(H76A,H76B), C83(H83A,H83B), C87(H87A,H87B), C85A(H85C,
 H85D), C90(H90A,H90B), C91(H91A,H91B), C61A(H61C,H61D), C74A(H74C,H74D),
 C90A(H90C,H90D), C91A(H91C,H91D)
5.d Aromatic/amide H refined with riding coordinates:
 C3(H3), C6(H6), C8(H8), C9(H9), C11(H11), C12(H12), C14(H14), C15(H15),
 C16(H16), C17(H17), C18(H18), C20(H20), C21(H21), C22(H22), C23(H23), C24(H24),
  C26(H26), C27(H27), C29(H29), C30(H30), C32(H32), C33(H33), C34(H34),
 C35(H35), C36(H36), C38(H38), C39(H39), C40(H40), C41(H41), C42(H42), C46(H46),
  C49(H49), C57(H57), C60(H60), C68(H68), C71(H71), C79(H79), C82(H82)
5.e Idealised Me refined as rotating group:
 C62(H62A,H62B,H62C), C75(H75A,H75B,H75C), C86(H86A,H86B,H86C), C51(H51A,H51B,
 H51C), C53(H53A,H53B,H53C), C64(H64A,H64B,H64C), C73(H73A,H73B,H73C), C84(H84A,
 H84B,H84C), C86A(H86D,H86E,H86F), C88(H88A,H88B,H88C), C92(H92A,H92B,H92C),
 C62A(H62D,H62E,H62F), C75A(H75D,H75E,H75F), C88A(H88D,H88E,H88F), C92A(H92D,
 H92E,H92F)
;
_olex2_submission_special_instructions 'No special instructions were received'
_oxdiff_exptl_absorpt_empirical_details
;
Empirical correction (ABSPACK) includes:
- Absorption correction using spherical harmonics
- Frame scaling
;
_oxdiff_exptl_absorpt_empirical_full_max 1.549
_oxdiff_exptl_absorpt_empirical_full_min 0.400

loop_
_space_group_symop_operation_xyz
'x, y, z'
'-x, y, -z'
'x+1/2, y+1/2, z'
'-x+1/2, y+1/2, -z'

loop_
_atom_site_label
_atom_site_type_symbol
_atom_site_fract_x
_atom_site_fract_y
_atom_site_fract_z
_atom_site_U_iso_or_equiv
_atom_site_adp_type
_atom_site_occupancy
_atom_site_site_symmetry_order
_atom_site_calc_flag
_atom_site_refinement_flags_posn
_atom_site_refinement_flags_adp
_atom_site_refinement_flags_occupancy
_atom_site_disorder_assembly
_atom_site_disorder_group
O1 O 0.28741(16) 0.64723(14) 0.50541(15) 0.0503(8) Uani 1 1 d . . . . .
O2 O 0.42461(16) 0.69040(14) 0.80300(14) 0.0480(7) Uani 1 1 d . . . . .
O3 O 0.12828(19) 0.66941(17) 0.6598(2) 0.0730(10) Uani 1 1 d D U . . .
C61 C 0.0540(5) 0.6538(5) 0.6237(6) 0.100(3) Uani 0.662(9) 1 d D U P A 1
H61A H 0.030735 0.649228 0.659088 0.120 Uiso 0.662(9) 1 calc R U P A 1
H61B H 0.049296 0.614091 0.597773 0.120 Uiso 0.662(9) 1 calc R U P A 1
C62 C 0.0170(7) 0.7028(7) 0.5715(8) 0.160(6) Uani 0.662(9) 1 d D U P A 1
H62A H 0.002955 0.736115 0.596526 0.239 Uiso 0.662(9) 1 calc R U P A 1
H62B H -0.027885 0.686322 0.532182 0.239 Uiso 0.662(9) 1 calc R U P A 1
H62C H 0.051105 0.718788 0.550906 0.239 Uiso 0.662(9) 1 calc R U P A 1
O4 O 0.30079(17) 0.54300(14) 0.91062(15) 0.0528(8) Uani 1 1 d . . . . .
O5 O 0.08455(17) 0.45255(14) 0.68957(17) 0.0556(8) Uani 1 1 d . . . . .
O6 O 0.32993(18) 0.31691(16) 0.86804(18) 0.0652(9) Uani 1 1 d D U . . .
C74 C 0.3597(5) 0.3316(5) 0.9480(4) 0.060(2) Uani 0.647(10) 1 d D U P B 1
H74A H 0.385699 0.371861 0.957530 0.072 Uiso 0.647(10) 1 calc R U P B 1
H74B H 0.318163 0.334077 0.964011 0.072 Uiso 0.647(10) 1 calc R U P B 1
C75 C 0.4124(5) 0.2823(4) 0.9887(4) 0.075(3) Uani 0.647(10) 1 d D U P B 1
H75A H 0.385236 0.243387 0.982780 0.112 Uiso 0.647(10) 1 calc R U P B 1
H75B H 0.435799 0.293186 1.040633 0.112 Uiso 0.647(10) 1 calc R U P B 1
H75C H 0.450994 0.277829 0.969627 0.112 Uiso 0.647(10) 1 calc R U P B 1
O7 O 0.19264(15) 0.30280(14) 0.57449(15) 0.0496(8) Uani 1 1 d . . . . .
O8 O 0.49981(16) 0.31690(15) 0.71508(16) 0.0585(8) Uani 1 1 d D U . . .
C85 C 0.5329(13) 0.3073(19) 0.7931(8) 0.068(5) Uani 0.28(3) 1 d D U P C 1
H85A H 0.526019 0.263988 0.804630 0.081 Uiso 0.28(3) 1 calc R U P C 1
H85B H 0.508978 0.334481 0.817096 0.081 Uiso 0.28(3) 1 calc R U P C 1
C86 C 0.6145(12) 0.322(2) 0.8200(14) 0.081(7) Uani 0.28(3) 1 d D U P C 1
H86A H 0.637023 0.296594 0.793766 0.122 Uiso 0.28(3) 1 calc R U P C 1
H86B H 0.639104 0.313368 0.872439 0.122 Uiso 0.28(3) 1 calc R U P C 1
H86C H 0.620751 0.365669 0.811240 0.122 Uiso 0.28(3) 1 calc R U P C 1
N1 N 0.77246(19) 0.61694(19) 0.83557(19) 0.0530(10) Uani 1 1 d . . . . .
N2 N 0.16598(19) 0.38089(17) 0.23171(18) 0.0467(9) Uani 1 1 d . . . . .
C1 C 0.4431(2) 0.55269(19) 0.5721(2) 0.0386(10) Uani 1 1 d . . . . .
C2 C 0.4997(2) 0.5179(2) 0.6247(2) 0.0408(10) Uani 1 1 d . . . . .
C3 C 0.4939(2) 0.4540(2) 0.6216(2) 0.0417(10) Uani 1 1 d . . . . .
H3 H 0.530015 0.430532 0.659544 0.050 Uiso 1 1 calc R U . . .
C4 C 0.4374(2) 0.42274(19) 0.5652(2) 0.0407(10) Uani 1 1 d . . . . .
C5 C 0.3833(2) 0.4578(2) 0.5103(2) 0.0390(10) Uani 1 1 d . . . . .
C6 C 0.3864(2) 0.52164(19) 0.5170(2) 0.0400(10) Uani 1 1 d . . . . .
H6 H 0.347530 0.545178 0.481895 0.048 Uiso 1 1 calc R U . . .
C7 C 0.5688(2) 0.5461(2) 0.6802(2) 0.0432(10) Uani 1 1 d . . . . .
C8 C 0.6214(3) 0.5733(2) 0.6595(2) 0.0556(13) Uani 1 1 d . . . . .
H8 H 0.611222 0.575869 0.608959 0.067 Uiso 1 1 calc R U . . .
C9 C 0.6877(2) 0.5967(2) 0.7093(2) 0.0564(13) Uani 1 1 d . . . . .
H9 H 0.721915 0.615277 0.692724 0.068 Uiso 1 1 calc R U . . .
C10 C 0.7049(2) 0.5935(2) 0.7834(2) 0.0440(11) Uani 1 1 d . . . . .
C11 C 0.6521(2) 0.5671(2) 0.8049(2) 0.0470(11) Uani 1 1 d . . . . .
H11 H 0.662036 0.565077 0.855444 0.056 Uiso 1 1 calc R U . . .
C12 C 0.5861(2) 0.5439(2) 0.7548(2) 0.0461(11) Uani 1 1 d . . . . .
H12 H 0.551485 0.525988 0.771297 0.055 Uiso 1 1 calc R U . . .
C13 C 0.8419(2) 0.6110(2) 0.8304(2) 0.0433(10) Uani 1 1 d . . . . .
C14 C 0.8979(2) 0.6546(2) 0.8640(2) 0.0487(11) Uani 1 1 d . . . . .
H14 H 0.888333 0.688721 0.888623 0.058 Uiso 1 1 calc R U . . .
C15 C 0.9667(3) 0.6485(2) 0.8617(2) 0.0559(12) Uani 1 1 d . . . . .
H15 H 1.004635 0.677833 0.886132 0.067 Uiso 1 1 calc R U . . .
C16 C 0.9815(3) 0.6004(2) 0.8242(3) 0.0566(13) Uani 1 1 d . . . . .
H16 H 1.029060 0.596659 0.822443 0.068 Uiso 1 1 calc R U . . .
C17 C 0.9269(3) 0.5585(2) 0.7899(3) 0.0551(12) Uani 1 1 d . . . . .
H17 H 0.936529 0.525571 0.763644 0.066 Uiso 1 1 calc R U . . .
C18 C 0.8573(2) 0.5628(2) 0.7926(2) 0.0527(12) Uani 1 1 d . . . . .
H18 H 0.820120 0.532835 0.768542 0.063 Uiso 1 1 calc R U . . .
C19 C 0.7697(2) 0.6452(2) 0.8990(2) 0.0466(11) Uani 1 1 d . . . . .
C20 C 0.7243(3) 0.6967(2) 0.8897(2) 0.0528(12) Uani 1 1 d . . . . .
H20 H 0.697362 0.713020 0.842175 0.063 Uiso 1 1 calc R U . . .
C21 C 0.7182(3) 0.7239(3) 0.9493(3) 0.0644(14) Uani 1 1 d . . . . .
H21 H 0.687316 0.759089 0.942712 0.077 Uiso 1 1 calc R U . . .
C22 C 0.7563(3) 0.7007(3) 1.0173(3) 0.0695(16) Uani 1 1 d . . . . .
H22 H 0.751064 0.719447 1.057895 0.083 Uiso 1 1 calc R U . . .
C23 C 0.8020(3) 0.6508(3) 1.0281(3) 0.0723(16) Uani 1 1 d . . . . .
H23 H 0.829108 0.635556 1.076128 0.087 Uiso 1 1 calc R U . . .
C24 C 0.8093(3) 0.6217(3) 0.9682(3) 0.0605(13) Uani 1 1 d . . . . .
H24 H 0.840635 0.586696 0.975360 0.073 Uiso 1 1 calc R U . . .
C25 C 0.3255(2) 0.43191(19) 0.4414(2) 0.0388(10) Uani 1 1 d . . . . .
C26 C 0.3451(2) 0.39639(19) 0.3945(2) 0.0430(10) Uani 1 1 d . . . . .
H26 H 0.395585 0.383721 0.409476 0.052 Uiso 1 1 calc R U . . .
C27 C 0.2932(2) 0.3788(2) 0.3261(2) 0.0444(10) Uani 1 1 d . . . . .
H27 H 0.308427 0.354449 0.295071 0.053 Uiso 1 1 calc R U . . .
C28 C 0.2192(2) 0.39651(19) 0.3029(2) 0.0416(10) Uani 1 1 d . . . . .
C29 C 0.1989(2) 0.4318(2) 0.3498(2) 0.0424(10) Uani 1 1 d . . . . .
H29 H 0.148437 0.444602 0.334736 0.051 Uiso 1 1 calc R U . . .
C30 C 0.2508(2) 0.44844(19) 0.4180(2) 0.0406(10) Uani 1 1 d . . . . .
H30 H 0.235263 0.471677 0.449608 0.049 Uiso 1 1 calc R U . . .
C31 C 0.1847(2) 0.3823(2) 0.1704(2) 0.0466(11) Uani 1 1 d . . . . .
C32 C 0.1502(3) 0.3410(2) 0.1130(2) 0.0533(12) Uani 1 1 d . . . . .
H32 H 0.117436 0.310374 0.117063 0.064 Uiso 1 1 calc R U . . .
C33 C 0.1634(3) 0.3442(3) 0.0508(3) 0.0636(14) Uani 1 1 d . . . . .
H33 H 0.138850 0.316420 0.011712 0.076 Uiso 1 1 calc R U . . .
C34 C 0.2121(3) 0.3876(3) 0.0444(3) 0.0683(15) Uani 1 1 d . . . . .
H34 H 0.220943 0.389816 0.001164 0.082 Uiso 1 1 calc R U . . .
C35 C 0.2473(3) 0.4270(3) 0.1009(3) 0.0677(15) Uani 1 1 d . . . . .
H35 H 0.281272 0.456557 0.096974 0.081 Uiso 1 1 calc R U . . .
C36 C 0.2344(3) 0.4249(2) 0.1641(3) 0.0575(13) Uani 1 1 d . . . . .
H36 H 0.259636 0.452640 0.203060 0.069 Uiso 1 1 calc R U . . .
C37 C 0.0910(2) 0.3685(2) 0.2206(2) 0.0424(10) Uani 1 1 d . . . . .
C38 C 0.0746(2) 0.3293(2) 0.2670(2) 0.0460(11) Uani 1 1 d . . . . .
H38 H 0.113909 0.312163 0.308397 0.055 Uiso 1 1 calc R U . . .
C39 C 0.0016(2) 0.3152(2) 0.2532(3) 0.0521(12) Uani 1 1 d . . . . .
H39 H -0.008989 0.288414 0.285384 0.063 Uiso 1 1 calc R U . . .
C40 C -0.0563(3) 0.3394(2) 0.1935(3) 0.0532(12) Uani 1 1 d . . . . .
H40 H -0.106502 0.328780 0.183625 0.064 Uiso 1 1 calc R U . . .
C41 C -0.0405(3) 0.3794(2) 0.1481(3) 0.0547(12) Uani 1 1 d . . . . .
H41 H -0.080290 0.396594 0.107124 0.066 Uiso 1 1 calc R U . . .
C42 C 0.0318(3) 0.3948(2) 0.1610(2) 0.0502(11) Uani 1 1 d . . . . .
H42 H 0.041743 0.423140 0.129867 0.060 Uiso 1 1 calc R U . . .
C43 C 0.4413(2) 0.6224(2) 0.5733(2) 0.0442(10) Uani 1 1 d . . . . .
H43A H 0.419438 0.637990 0.522482 0.053 Uiso 1 1 calc R U . . .
H43B H 0.493059 0.638206 0.596949 0.053 Uiso 1 1 calc R U . . .
C44 C 0.3962(2) 0.64704(19) 0.6140(2) 0.0399(10) Uani 1 1 d . . . . .
C45 C 0.3207(2) 0.65873(19) 0.5802(2) 0.0405(10) Uani 1 1 d . . . . .
C46 C 0.2814(3) 0.68100(18) 0.6192(2) 0.0435(10) Uani 1 1 d . . . . .
H46 H 0.229506 0.689345 0.594420 0.052 Uiso 1 1 calc R U . . .
C47 C 0.3167(2) 0.69129(19) 0.6940(2) 0.0416(10) Uani 1 1 d . . . . .
C48 C 0.3924(2) 0.67937(19) 0.7288(2) 0.0423(10) Uani 1 1 d . . . . .
C49 C 0.4318(2) 0.6575(2) 0.6888(2) 0.0429(10) Uani 1 1 d . . . . .
H49 H 0.483823 0.649673 0.713252 0.051 Uiso 1 1 calc R U . . .
C50 C 0.2082(2) 0.6541(2) 0.4694(2) 0.0531(12) Uani 1 1 d . . . . .
H50A H 0.193824 0.697484 0.472060 0.064 Uiso 1 1 calc R U . . .
H50B H 0.183111 0.627736 0.493057 0.064 Uiso 1 1 calc R U . . .
C51 C 0.1856(3) 0.6350(3) 0.3909(2) 0.0653(14) Uani 1 1 d . . . . .
H51A H 0.209211 0.662477 0.367568 0.098 Uiso 1 1 calc R U . . .
H51B H 0.131184 0.637734 0.364922 0.098 Uiso 1 1 calc R U . . .
H51C H 0.201670 0.592547 0.389054 0.098 Uiso 1 1 calc R U . . .
C52 C 0.5028(2) 0.6791(2) 0.8417(2) 0.0479(11) Uani 1 1 d . . . . .
H52A H 0.531758 0.702439 0.819463 0.057 Uiso 1 1 calc R U . . .
H52B H 0.513869 0.634670 0.840809 0.057 Uiso 1 1 calc R U . . .
C53 C 0.5221(3) 0.7004(3) 0.9187(2) 0.0594(13) Uani 1 1 d . . . . .
H53A H 0.509539 0.744081 0.918394 0.089 Uiso 1 1 calc R U . . .
H53B H 0.575709 0.694606 0.947661 0.089 Uiso 1 1 calc R U . . .
H53C H 0.493777 0.676235 0.940134 0.089 Uiso 1 1 calc R U . . .
C54 C 0.2726(2) 0.7136(2) 0.7365(2) 0.0477(11) Uani 1 1 d . . . . .
H54A H 0.305610 0.738168 0.779033 0.057 Uiso 1 1 calc R U . . .
H54B H 0.231482 0.740622 0.704944 0.057 Uiso 1 1 calc R U . . .
C55 C 0.2407(2) 0.6601(2) 0.7628(2) 0.0435(11) Uani 1 1 d . . . . .
C56 C 0.1695(2) 0.6382(2) 0.7231(2) 0.0464(11) Uani 1 1 d . . . . .
C57 C 0.1431(2) 0.5867(2) 0.7461(3) 0.0499(11) Uani 1 1 d . . . . .
H57 H 0.093513 0.573080 0.718589 0.060 Uiso 1 1 calc R U . . .
C58 C 0.1875(2) 0.5547(2) 0.8083(2) 0.0440(11) Uani 1 1 d . . . . .
C59 C 0.2596(2) 0.5767(2) 0.8490(2) 0.0440(11) Uani 1 1 d . . . . .
C60 C 0.2852(2) 0.6288(2) 0.8268(2) 0.0459(11) Uani 1 1 d . . . . .
H60 H 0.334032 0.643591 0.855495 0.055 Uiso 1 1 calc R U . . .
C63 C 0.3711(3) 0.5669(2) 0.9572(2) 0.0594(13) Uani 1 1 d . . . . .
H63A H 0.365264 0.608796 0.973812 0.071 Uiso 1 1 calc R U . . .
H63B H 0.404303 0.569492 0.930885 0.071 Uiso 1 1 calc R U . . .
C64 C 0.4040(3) 0.5239(3) 1.0219(3) 0.0721(15) Uani 1 1 d . . . . .
H64A H 0.369722 0.520406 1.046297 0.108 Uiso 1 1 calc R U . . .
H64B H 0.451998 0.540295 1.056355 0.108 Uiso 1 1 calc R U . . .
H64C H 0.411677 0.483134 1.005024 0.108 Uiso 1 1 calc R U . . .
C65 C 0.1601(2) 0.4956(2) 0.8302(2) 0.0475(11) Uani 1 1 d . . . . .
H65A H 0.179222 0.493767 0.884167 0.057 Uiso 1 1 calc R U . . .
H65B H 0.104906 0.496367 0.810472 0.057 Uiso 1 1 calc R U . . .
C66 C 0.1846(2) 0.4386(2) 0.8031(2) 0.0447(11) Uani 1 1 d . . . . .
C67 C 0.1457(2) 0.4181(2) 0.7319(2) 0.0438(11) Uani 1 1 d . . . . .
C68 C 0.1679(3) 0.3652(2) 0.7077(2) 0.0481(11) Uani 1 1 d . . . . .
H68 H 0.140323 0.351828 0.658937 0.058 Uiso 1 1 calc R U . . .
C69 C 0.2298(2) 0.3306(2) 0.7529(2) 0.0424(10) Uani 1 1 d . . . . .
C70 C 0.2685(3) 0.3514(2) 0.8241(2) 0.0487(11) Uani 1 1 d . . . . .
C71 C 0.2460(3) 0.4048(2) 0.8487(3) 0.0481(11) Uani 1 1 d . . . . .
H71 H 0.273220 0.418168 0.897568 0.058 Uiso 1 1 calc R U . . .
C72 C 0.0362(3) 0.4287(2) 0.6198(3) 0.0612(13) Uani 1 1 d . . . . .
H72A H 0.018267 0.387170 0.625316 0.073 Uiso 1 1 calc R U . . .
H72B H 0.063066 0.425683 0.587407 0.073 Uiso 1 1 calc R U . . .
C73 C -0.0281(3) 0.4721(3) 0.5883(3) 0.0796(18) Uani 1 1 d . . . . .
H73A H -0.010311 0.511809 0.578259 0.119 Uiso 1 1 calc R U . . .
H73B H -0.051086 0.478001 0.623095 0.119 Uiso 1 1 calc R U . . .
H73C H -0.064996 0.454922 0.542662 0.119 Uiso 1 1 calc R U . . .
C76 C 0.2538(2) 0.2749(2) 0.7234(2) 0.0451(11) Uani 1 1 d . . . . .
H76A H 0.208924 0.252381 0.690218 0.054 Uiso 1 1 calc R U . . .
H76B H 0.282507 0.247104 0.764388 0.054 Uiso 1 1 calc R U . . .
C77 C 0.3013(2) 0.29173(19) 0.6823(2) 0.0413(10) Uani 1 1 d . . . . .
C78 C 0.2695(2) 0.30761(19) 0.6091(2) 0.0406(10) Uani 1 1 d . . . . .
C79 C 0.3133(2) 0.32610(19) 0.5732(2) 0.0427(10) Uani 1 1 d . . . . .
H79 H 0.290034 0.336539 0.522841 0.051 Uiso 1 1 calc R U . . .
C80 C 0.3901(2) 0.32977(19) 0.6087(2) 0.0421(10) Uani 1 1 d . . . . .
C81 C 0.4228(2) 0.3129(2) 0.6819(2) 0.0436(10) Uani 1 1 d . . . . .
C82 C 0.3788(2) 0.2940(2) 0.7178(2) 0.0472(11) Uani 1 1 d . . . . .
H82 H 0.402168 0.282284 0.767697 0.057 Uiso 1 1 calc R U . . .
C83 C 0.1593(2) 0.3066(2) 0.4966(2) 0.0487(11) Uani 1 1 d . . . . .
H83A H 0.183129 0.276849 0.475082 0.058 Uiso 1 1 calc R U . . .
H83B H 0.165176 0.348574 0.480285 0.058 Uiso 1 1 calc R U . . .
C84 C 0.0792(3) 0.2916(2) 0.4737(3) 0.0630(13) Uani 1 1 d . . . . .
H84A H 0.074333 0.250318 0.491220 0.095 Uiso 1 1 calc R U . . .
H84B H 0.053959 0.292715 0.420313 0.095 Uiso 1 1 calc R U . . .
H84C H 0.056190 0.321862 0.494627 0.095 Uiso 1 1 calc R U . . .
C87 C 0.4355(2) 0.35287(19) 0.5678(2) 0.0431(10) Uani 1 1 d . . . . .
H87A H 0.413695 0.336537 0.517334 0.052 Uiso 1 1 calc R U . . .
H87B H 0.487129 0.337040 0.591999 0.052 Uiso 1 1 calc R U . . .
C85A C 0.5374(4) 0.2847(7) 0.7831(5) 0.056(3) Uani 0.72(3) 1 d D U P C 2
H85C H 0.521430 0.241070 0.777929 0.068 Uiso 0.72(3) 1 calc R U P C 2
H85D H 0.525332 0.303848 0.821943 0.068 Uiso 0.72(3) 1 calc R U P C 2
C86A C 0.6194(4) 0.2890(8) 0.8022(6) 0.068(4) Uani 0.72(3) 1 d D U P C 2
H86D H 0.632011 0.263472 0.768349 0.102 Uiso 0.72(3) 1 calc R U P C 2
H86E H 0.647122 0.274357 0.852261 0.102 Uiso 0.72(3) 1 calc R U P C 2
H86F H 0.632856 0.331956 0.798334 0.102 Uiso 0.72(3) 1 calc R U P C 2
O9 O 0.4289(2) 0.53748(18) 0.8036(2) 0.0695(14) Uani 0.833(6) 1 d . U P D 1
H9A H 0.400493 0.563054 0.773731 0.104 Uiso 0.833(6) 1 d R U P D 1
C88 C 0.4458(5) 0.4337(3) 0.8304(5) 0.121(4) Uani 0.833(6) 1 d D U P D 1
H88A H 0.482385 0.423649 0.810078 0.181 Uiso 0.833(6) 1 calc R U P D 1
H88B H 0.417021 0.396734 0.830243 0.181 Uiso 0.833(6) 1 calc R U P D 1
H88C H 0.471921 0.448587 0.880605 0.181 Uiso 0.833(6) 1 calc R U P D 1
C89 C 0.3975(6) 0.4795(9) 0.7878(6) 0.093(3) Uani 0.833(6) 1 d D U P D 1
H89 H 0.362822 0.482134 0.813112 0.111 Uiso 0.833(6) 1 calc R U P D 1
C90 C 0.3424(4) 0.4692(4) 0.7120(4) 0.072(2) Uani 0.833(6) 1 d D U P D 1
H90A H 0.370908 0.465316 0.681121 0.086 Uiso 0.833(6) 1 calc R U P D 1
H90B H 0.319105 0.428558 0.711237 0.086 Uiso 0.833(6) 1 calc R U P D 1
C91 C 0.2825(4) 0.5121(3) 0.6759(4) 0.0653(18) Uani 0.833(6) 1 d D U P D 1
H91A H 0.305417 0.552238 0.673290 0.078 Uiso 0.833(6) 1 calc R U P D 1
H91B H 0.255383 0.518055 0.707749 0.078 Uiso 0.833(6) 1 calc R U P D 1
C92 C 0.2275(7) 0.4980(7) 0.6029(6) 0.081(3) Uani 0.833(6) 1 d D U P D 1
H92A H 0.248285 0.507264 0.567029 0.121 Uiso 0.833(6) 1 calc R U P D 1
H92B H 0.182617 0.522890 0.592536 0.121 Uiso 0.833(6) 1 calc R U P D 1
H92C H 0.214458 0.454144 0.600110 0.121 Uiso 0.833(6) 1 calc R U P D 1
O9A O 0.2088(16) 0.4482(12) 0.5716(14) 0.091(7) Uani 0.167(6) 1 d . U P D 2
H9AA H 0.214193 0.425236 0.607156 0.137 Uiso 0.167(6) 1 d R U P D 2
C61A C 0.0689(7) 0.7073(8) 0.6439(12) 0.095(5) Uani 0.338(9) 1 d D U P A 2
H61C H 0.061251 0.731089 0.599255 0.114 Uiso 0.338(9) 1 calc R U P A 2
H61D H 0.079295 0.736912 0.684505 0.114 Uiso 0.338(9) 1 calc R U P A 2
C62A C 0.0007(8) 0.6731(8) 0.6325(11) 0.089(5) Uani 0.338(9) 1 d D U P A 2
H62D H -0.003801 0.637771 0.600529 0.133 Uiso 0.338(9) 1 calc R U P A 2
H62E H -0.042685 0.700158 0.609764 0.133 Uiso 0.338(9) 1 calc R U P A 2
H62F H 0.002836 0.658476 0.679679 0.133 Uiso 0.338(9) 1 calc R U P A 2
C74A C 0.3920(8) 0.3476(7) 0.9264(7) 0.063(4) Uani 0.353(10) 1 d D U P B 2
H74C H 0.389289 0.392876 0.920204 0.076 Uiso 0.353(10) 1 calc R U P B 2
H74D H 0.440802 0.332719 0.928958 0.076 Uiso 0.353(10) 1 calc R U P B 2
C75A C 0.3791(10) 0.3284(10) 0.9919(8) 0.072(5) Uani 0.353(10) 1 d D U P B 2
H75D H 0.344224 0.357136 0.999396 0.108 Uiso 0.353(10) 1 calc R U P B 2
H75E H 0.426589 0.328681 1.035006 0.108 Uiso 0.353(10) 1 calc R U P B 2
H75F H 0.357916 0.286746 0.984364 0.108 Uiso 0.353(10) 1 calc R U P B 2
C88A C 0.1667(16) 0.5447(16) 0.578(2) 0.090(9) Uani 0.167(6) 1 d D U P D 2
H88D H 0.151185 0.559083 0.527583 0.135 Uiso 0.167(6) 1 calc R U P D 2
H88E H 0.183963 0.579889 0.611454 0.135 Uiso 0.167(6) 1 calc R U P D 2
H88F H 0.124308 0.525119 0.583720 0.135 Uiso 0.167(6) 1 calc R U P D 2
C89A C 0.224(2) 0.502(3) 0.594(3) 0.058(6) Uani 0.167(6) 1 d D U P D 2
H89A H 0.237961 0.515522 0.553181 0.069 Uiso 0.167(6) 1 calc R U P D 2
C90A C 0.3021(13) 0.5023(14) 0.6494(13) 0.048(4) Uani 0.167(6) 1 d D U P D 2
H90C H 0.332048 0.479332 0.627928 0.057 Uiso 0.167(6) 1 calc R U P D 2
H90D H 0.319575 0.545530 0.654847 0.057 Uiso 0.167(6) 1 calc R U P D 2
C91A C 0.323(2) 0.478(3) 0.7229(16) 0.072(5) Uani 0.167(6) 1 d D U P D 2
H91C H 0.302440 0.435909 0.718806 0.087 Uiso 0.167(6) 1 calc R U P D 2
H91D H 0.297967 0.503707 0.747565 0.087 Uiso 0.167(6) 1 calc R U P D 2
C92A C 0.403(3) 0.476(5) 0.770(3) 0.087(9) Uani 0.167(6) 1 d D U P D 2
H92D H 0.429927 0.501341 0.748084 0.131 Uiso 0.167(6) 1 calc R U P D 2
H92E H 0.420203 0.433307 0.773833 0.131 Uiso 0.167(6) 1 calc R U P D 2
H92F H 0.411254 0.491876 0.818214 0.131 Uiso 0.167(6) 1 calc R U P D 2

loop_
_atom_site_aniso_label
_atom_site_aniso_U_11
_atom_site_aniso_U_22
_atom_site_aniso_U_33
_atom_site_aniso_U_23
_atom_site_aniso_U_13
_atom_site_aniso_U_12
O1 0.0498(18) 0.058(2) 0.0405(17) -0.0052(15) 0.0155(14) 0.0008(15)
O2 0.0483(18) 0.058(2) 0.0373(16) -0.0086(14) 0.0170(14) -0.0041(14)
O3 0.051(2) 0.069(2) 0.084(3) 0.024(2) 0.0110(18) 0.0092(18)
C61 0.063(5) 0.088(6) 0.105(6) 0.042(5) -0.012(5) -0.006(5)
C62 0.108(8) 0.144(10) 0.162(10) 0.049(9) -0.012(8) 0.025(8)
O4 0.059(2) 0.060(2) 0.0370(16) -0.0009(15) 0.0163(15) -0.0148(16)
O5 0.060(2) 0.053(2) 0.0514(19) -0.0099(16) 0.0196(16) -0.0004(16)
O6 0.062(2) 0.055(2) 0.063(2) -0.0087(17) 0.0080(17) 0.0032(17)
C74 0.063(5) 0.062(5) 0.044(5) -0.009(5) 0.010(4) -0.013(4)
C75 0.079(6) 0.075(6) 0.054(5) -0.011(5) 0.010(4) -0.017(5)
O7 0.0444(17) 0.065(2) 0.0414(17) -0.0058(15) 0.0191(14) -0.0085(15)
O8 0.0454(18) 0.072(2) 0.0532(18) 0.0231(17) 0.0151(15) 0.0047(16)
C85 0.054(7) 0.076(10) 0.066(8) 0.026(7) 0.016(7) 0.008(8)
C86 0.053(10) 0.092(15) 0.077(12) 0.035(12) 0.005(9) 0.018(12)
N1 0.042(2) 0.073(3) 0.046(2) -0.020(2) 0.0195(18) -0.0083(19)
N2 0.047(2) 0.056(2) 0.0368(19) -0.0051(18) 0.0175(17) -0.0061(18)
C1 0.042(2) 0.042(3) 0.035(2) -0.005(2) 0.020(2) -0.007(2)
C2 0.043(2) 0.046(3) 0.036(2) -0.006(2) 0.018(2) -0.005(2)
C3 0.044(2) 0.047(3) 0.039(2) -0.002(2) 0.021(2) 0.001(2)
C4 0.043(2) 0.041(3) 0.042(3) -0.002(2) 0.020(2) -0.005(2)
C5 0.041(2) 0.044(3) 0.036(2) -0.004(2) 0.019(2) -0.005(2)
C6 0.045(2) 0.042(3) 0.037(2) -0.002(2) 0.021(2) -0.002(2)
C7 0.042(2) 0.050(3) 0.038(2) -0.009(2) 0.017(2) -0.004(2)
C8 0.052(3) 0.083(4) 0.039(3) -0.012(2) 0.026(2) -0.018(3)
C9 0.046(3) 0.082(4) 0.046(3) -0.015(3) 0.025(2) -0.020(3)
C10 0.037(2) 0.057(3) 0.038(2) -0.012(2) 0.015(2) -0.005(2)
C11 0.048(3) 0.056(3) 0.037(2) -0.005(2) 0.019(2) -0.003(2)
C12 0.044(3) 0.053(3) 0.040(2) -0.004(2) 0.016(2) -0.007(2)
C13 0.040(2) 0.051(3) 0.039(2) -0.001(2) 0.0159(19) 0.000(2)
C14 0.046(3) 0.049(3) 0.053(3) -0.005(2) 0.021(2) -0.004(2)
C15 0.048(3) 0.064(3) 0.056(3) -0.003(3) 0.021(2) -0.011(2)
C16 0.044(3) 0.068(3) 0.062(3) 0.003(3) 0.026(2) 0.001(3)
C17 0.055(3) 0.054(3) 0.061(3) -0.005(3) 0.029(3) 0.004(2)
C18 0.048(3) 0.052(3) 0.060(3) -0.010(2) 0.024(2) -0.007(2)
C19 0.045(2) 0.059(3) 0.038(2) -0.010(2) 0.018(2) -0.011(2)
C20 0.056(3) 0.060(3) 0.046(3) -0.006(2) 0.024(2) -0.007(2)
C21 0.071(3) 0.075(4) 0.055(3) -0.019(3) 0.033(3) -0.011(3)
C22 0.071(4) 0.092(5) 0.055(3) -0.021(3) 0.035(3) -0.021(3)
C23 0.063(3) 0.109(5) 0.040(3) 0.006(3) 0.016(3) -0.023(4)
C24 0.054(3) 0.077(4) 0.050(3) 0.005(3) 0.020(2) -0.006(3)
C25 0.045(2) 0.039(2) 0.035(2) -0.002(2) 0.019(2) -0.006(2)
C26 0.047(3) 0.046(3) 0.041(2) -0.003(2) 0.022(2) -0.002(2)
C27 0.052(3) 0.045(3) 0.040(2) -0.011(2) 0.022(2) -0.006(2)
C28 0.048(3) 0.047(3) 0.030(2) -0.005(2) 0.016(2) -0.006(2)
C29 0.047(3) 0.049(3) 0.035(2) -0.003(2) 0.021(2) 0.003(2)
C30 0.048(3) 0.043(3) 0.032(2) -0.0063(19) 0.017(2) -0.002(2)
C31 0.058(3) 0.048(3) 0.037(2) -0.003(2) 0.023(2) 0.003(2)
C32 0.064(3) 0.057(3) 0.038(2) -0.007(2) 0.021(2) 0.002(2)
C33 0.069(3) 0.076(4) 0.043(3) -0.011(3) 0.019(3) 0.008(3)
C34 0.086(4) 0.088(4) 0.042(3) -0.002(3) 0.036(3) 0.010(3)
C35 0.084(4) 0.075(4) 0.059(3) 0.004(3) 0.044(3) 0.001(3)
C36 0.076(3) 0.055(3) 0.050(3) -0.005(2) 0.035(3) -0.008(3)
C37 0.044(3) 0.048(3) 0.033(2) -0.005(2) 0.0137(19) 0.001(2)
C38 0.048(3) 0.047(3) 0.044(2) -0.008(2) 0.019(2) -0.002(2)
C39 0.055(3) 0.051(3) 0.052(3) -0.012(2) 0.024(2) -0.006(2)
C40 0.048(3) 0.054(3) 0.057(3) -0.014(3) 0.021(2) 0.002(2)
C41 0.049(3) 0.058(3) 0.047(3) -0.014(3) 0.009(2) 0.009(2)
C42 0.057(3) 0.050(3) 0.039(2) -0.002(2) 0.015(2) 0.006(2)
C43 0.051(3) 0.046(3) 0.037(2) -0.003(2) 0.019(2) -0.007(2)
C44 0.047(3) 0.035(2) 0.042(2) -0.001(2) 0.022(2) -0.0030(19)
C45 0.053(3) 0.039(2) 0.032(2) -0.001(2) 0.019(2) -0.005(2)
C46 0.050(3) 0.035(2) 0.044(2) 0.000(2) 0.016(2) -0.005(2)
C47 0.049(3) 0.035(2) 0.043(2) -0.003(2) 0.021(2) -0.0012(19)
C48 0.054(3) 0.041(3) 0.034(2) -0.006(2) 0.020(2) -0.005(2)
C49 0.047(3) 0.044(3) 0.039(2) -0.002(2) 0.019(2) -0.005(2)
C50 0.057(3) 0.055(3) 0.045(3) -0.002(2) 0.018(2) 0.001(2)
C51 0.071(3) 0.073(4) 0.042(3) 0.002(3) 0.013(2) 0.004(3)
C52 0.049(3) 0.050(3) 0.044(3) 0.000(2) 0.018(2) -0.002(2)
C53 0.058(3) 0.076(3) 0.040(3) -0.003(3) 0.016(2) -0.005(3)
C54 0.056(3) 0.043(3) 0.048(3) -0.005(2) 0.025(2) 0.002(2)
C55 0.047(3) 0.043(3) 0.048(3) -0.004(2) 0.026(2) 0.000(2)
C56 0.043(3) 0.044(3) 0.054(3) 0.002(2) 0.022(2) 0.002(2)
C57 0.042(2) 0.053(3) 0.058(3) -0.007(3) 0.023(2) -0.001(2)
C58 0.046(3) 0.046(3) 0.046(3) -0.009(2) 0.025(2) -0.003(2)
C59 0.047(3) 0.051(3) 0.038(2) -0.009(2) 0.021(2) -0.006(2)
C60 0.052(3) 0.053(3) 0.039(2) -0.008(2) 0.025(2) -0.012(2)
C63 0.059(3) 0.061(3) 0.050(3) -0.006(3) 0.013(2) -0.015(3)
C64 0.081(4) 0.075(4) 0.050(3) 0.002(3) 0.016(3) -0.014(3)
C65 0.051(3) 0.053(3) 0.044(2) -0.008(2) 0.025(2) -0.007(2)
C66 0.052(3) 0.046(3) 0.045(3) -0.008(2) 0.029(2) -0.009(2)
C67 0.047(3) 0.043(3) 0.045(3) -0.004(2) 0.024(2) -0.003(2)
C68 0.060(3) 0.046(3) 0.045(2) -0.009(2) 0.029(2) -0.008(2)
C69 0.046(2) 0.044(3) 0.043(2) -0.004(2) 0.023(2) -0.006(2)
C70 0.051(3) 0.048(3) 0.050(3) -0.002(2) 0.023(2) -0.004(2)
C71 0.054(3) 0.048(3) 0.046(3) -0.004(2) 0.025(2) -0.007(2)
C72 0.066(3) 0.063(3) 0.047(3) -0.007(3) 0.016(3) -0.002(3)
C73 0.062(3) 0.093(5) 0.070(4) -0.017(3) 0.013(3) 0.010(3)
C76 0.052(3) 0.042(3) 0.045(3) -0.004(2) 0.024(2) -0.006(2)
C77 0.043(2) 0.033(2) 0.049(3) -0.004(2) 0.020(2) -0.0041(19)
C78 0.041(2) 0.036(2) 0.047(3) -0.006(2) 0.019(2) -0.0035(19)
C79 0.048(3) 0.041(3) 0.042(2) 0.001(2) 0.022(2) -0.001(2)
C80 0.044(3) 0.037(3) 0.047(3) -0.002(2) 0.020(2) 0.002(2)
C81 0.036(2) 0.046(3) 0.048(3) 0.005(2) 0.017(2) 0.001(2)
C82 0.051(3) 0.047(3) 0.044(2) 0.005(2) 0.019(2) 0.001(2)
C83 0.047(3) 0.057(3) 0.041(3) -0.006(2) 0.017(2) 0.000(2)
C84 0.052(3) 0.070(4) 0.063(3) -0.005(3) 0.019(3) -0.003(3)
C87 0.046(2) 0.045(3) 0.041(2) -0.003(2) 0.020(2) -0.001(2)
C85A 0.049(4) 0.064(6) 0.053(4) 0.027(4) 0.017(3) 0.016(4)
C86A 0.044(4) 0.082(9) 0.070(5) 0.031(5) 0.016(4) 0.017(4)
O9 0.066(3) 0.047(3) 0.080(3) 0.001(2) 0.014(2) -0.009(2)
C88 0.099(6) 0.048(4) 0.142(7) 0.003(5) -0.028(5) -0.006(4)
C89 0.083(5) 0.052(5) 0.099(6) 0.001(6) -0.008(4) -0.012(4)
C90 0.070(4) 0.047(4) 0.080(4) -0.009(3) 0.013(3) 0.007(3)
C91 0.070(4) 0.056(4) 0.066(4) -0.003(3) 0.023(3) 0.001(3)
C92 0.093(5) 0.076(5) 0.062(5) -0.005(5) 0.019(4) -0.002(4)
O9A 0.116(14) 0.074(13) 0.071(13) -0.011(11) 0.024(11) 0.002(12)
C61A 0.073(7) 0.096(8) 0.099(8) 0.025(8) 0.017(7) 0.029(7)
C62A 0.055(9) 0.093(11) 0.106(11) 0.067(9) 0.019(8) 0.015(8)
C74A 0.056(7) 0.068(7) 0.058(7) -0.005(6) 0.014(6) -0.004(6)
C75A 0.073(10) 0.075(10) 0.060(9) 0.007(10) 0.020(8) 0.013(8)
C88A 0.094(16) 0.068(16) 0.085(16) 0.010(14) 0.012(14) -0.013(14)
C89A 0.069(9) 0.058(9) 0.057(9) -0.004(9) 0.037(8) 0.004(9)
C90A 0.062(7) 0.051(7) 0.049(7) -0.007(7) 0.043(6) 0.006(7)
C91A 0.073(7) 0.051(7) 0.076(7) -0.006(7) 0.013(7) -0.002(7)
C92A 0.088(12) 0.047(12) 0.088(13) -0.008(12) -0.004(12) -0.016(11)

loop_
_atom_type_symbol
_atom_type_description
_atom_type_scat_dispersion_real
_atom_type_scat_dispersion_imag
_atom_type_scat_source
C C 0.0181 0.0091 'International Tables Vol C Tables 4.2.6.8 and 6.1.1.4'
H H 0.0000 0.0000 'International Tables Vol C Tables 4.2.6.8 and 6.1.1.4'
N N 0.0311 0.0180 'International Tables Vol C Tables 4.2.6.8 and 6.1.1.4'
O O 0.0492 0.0322 'International Tables Vol C Tables 4.2.6.8 and 6.1.1.4'

loop_
_geom_angle_atom_site_label_1
_geom_angle_atom_site_label_2
_geom_angle_atom_site_label_3
_geom_angle
_geom_angle_site_symmetry_1
_geom_angle_site_symmetry_3
_geom_angle_publ_flag
C45 O1 C50 117.6(3) . . ?
C48 O2 C52 118.4(3) . . ?
C56 O3 C61 117.6(5) . . ?
C61A O3 C56 130.1(10) . . ?
O3 C61 H61A 110.1 . . ?
O3 C61 H61B 110.1 . . ?
O3 C61 C62 107.9(8) . . ?
H61A C61 H61B 108.4 . . ?
C62 C61 H61A 110.1 . . ?
C62 C61 H61B 110.1 . . ?
C61 C62 H62A 109.5 . . ?
C61 C62 H62B 109.5 . . ?
C61 C62 H62C 109.5 . . ?
H62A C62 H62B 109.5 . . ?
H62A C62 H62C 109.5 . . ?
H62B C62 H62C 109.5 . . ?
C59 O4 C63 117.1(3) . . ?
C67 O5 C72 118.3(3) . . ?
C70 O6 C74 115.1(4) . . ?
C70 O6 C74A 119.2(7) . . ?
O6 C74 H74A 110.0 . . ?
O6 C74 H74B 110.0 . . ?
H74A C74 H74B 108.4 . . ?
C75 C74 O6 108.5(7) . . ?
C75 C74 H74A 110.0 . . ?
C75 C74 H74B 110.0 . . ?
C74 C75 H75A 109.5 . . ?
C74 C75 H75B 109.5 . . ?
C74 C75 H75C 109.5 . . ?
H75A C75 H75B 109.5 . . ?
H75A C75 H75C 109.5 . . ?
H75B C75 H75C 109.5 . . ?
C78 O7 C83 117.8(3) . . ?
C81 O8 C85 115.8(10) . . ?
C81 O8 C85A 117.7(4) . . ?
O8 C85 H85A 110.2 . . ?
O8 C85 H85B 110.2 . . ?
O8 C85 C86 107.7(11) . . ?
H85A C85 H85B 108.5 . . ?
C86 C85 H85A 110.2 . . ?
C86 C85 H85B 110.2 . . ?
C85 C86 H86A 109.5 . . ?
C85 C86 H86B 109.5 . . ?
C85 C86 H86C 109.5 . . ?
H86A C86 H86B 109.5 . . ?
H86A C86 H86C 109.5 . . ?
H86B C86 H86C 109.5 . . ?
C10 N1 C13 123.9(3) . . ?
C10 N1 C19 116.9(3) . . ?
C13 N1 C19 119.2(3) . . ?
C31 N2 C28 121.4(3) . . ?
C31 N2 C37 118.8(3) . . ?
C37 N2 C28 119.6(3) . . ?
C2 C1 C43 122.9(4) . . ?
C6 C1 C2 118.1(4) . . ?
C6 C1 C43 118.9(4) . . ?
C1 C2 C7 122.8(4) . . ?
C3 C2 C1 118.6(4) . . ?
C3 C2 C7 118.4(4) . . ?
C2 C3 H3 118.5 . . ?
C2 C3 C4 123.0(4) . . ?
C4 C3 H3 118.5 . . ?
C3 C4 C5 118.1(4) . . ?
C3 C4 C87 118.7(4) . . ?
C5 C4 C87 123.2(4) . . ?
C4 C5 C25 124.7(4) . . ?
C6 C5 C4 118.3(4) . . ?
C6 C5 C25 116.8(4) . . ?
C1 C6 C5 123.6(4) . . ?
C1 C6 H6 118.2 . . ?
C5 C6 H6 118.2 . . ?
C8 C7 C2 120.8(4) . . ?
C12 C7 C2 122.7(4) . . ?
C12 C7 C8 116.5(4) . . ?
C7 C8 H8 118.7 . . ?
C9 C8 C7 122.5(4) . . ?
C9 C8 H8 118.7 . . ?
C8 C9 H9 119.7 . . ?
C8 C9 C10 120.5(4) . . ?
C10 C9 H9 119.7 . . ?
C9 C10 N1 121.7(4) . . ?
C9 C10 C11 117.6(4) . . ?
C11 C10 N1 120.7(4) . . ?
C10 C11 H11 119.3 . . ?
C12 C11 C10 121.4(4) . . ?
C12 C11 H11 119.3 . . ?
C7 C12 H12 119.3 . . ?
C11 C12 C7 121.5(4) . . ?
C11 C12 H12 119.3 . . ?
C14 C13 N1 119.7(4) . . ?
C18 C13 N1 122.4(4) . . ?
C18 C13 C14 117.9(4) . . ?
C13 C14 H14 119.7 . . ?
C15 C14 C13 120.6(4) . . ?
C15 C14 H14 119.7 . . ?
C14 C15 H15 119.5 . . ?
C14 C15 C16 121.0(4) . . ?
C16 C15 H15 119.5 . . ?
C15 C16 H16 120.5 . . ?
C17 C16 C15 118.9(4) . . ?
C17 C16 H16 120.5 . . ?
C16 C17 H17 119.4 . . ?
C16 C17 C18 121.3(4) . . ?
C18 C17 H17 119.4 . . ?
C13 C18 H18 119.9 . . ?
C17 C18 C13 120.2(4) . . ?
C17 C18 H18 119.9 . . ?
C20 C19 N1 118.5(4) . . ?
C24 C19 N1 121.6(4) . . ?
C24 C19 C20 119.9(4) . . ?
C19 C20 H20 119.9 . . ?
C21 C20 C19 120.2(5) . . ?
C21 C20 H20 119.9 . . ?
C20 C21 H21 119.8 . . ?
C22 C21 C20 120.3(5) . . ?
C22 C21 H21 119.8 . . ?
C21 C22 H22 119.6 . . ?
C21 C22 C23 120.7(5) . . ?
C23 C22 H22 119.6 . . ?
C22 C23 H23 119.8 . . ?
C22 C23 C24 120.4(5) . . ?
C24 C23 H23 119.8 . . ?
C19 C24 C23 118.5(5) . . ?
C19 C24 H24 120.8 . . ?
C23 C24 H24 120.8 . . ?
C26 C25 C5 121.4(4) . . ?
C26 C25 C30 117.3(4) . . ?
C30 C25 C5 120.9(4) . . ?
C25 C26 H26 119.0 . . ?
C25 C26 C27 121.9(4) . . ?
C27 C26 H26 119.0 . . ?
C26 C27 H27 119.9 . . ?
C28 C27 C26 120.2(4) . . ?
C28 C27 H27 119.9 . . ?
C27 C28 N2 120.7(4) . . ?
C27 C28 C29 118.4(4) . . ?
C29 C28 N2 120.9(4) . . ?
C28 C29 H29 119.5 . . ?
C30 C29 C28 120.9(4) . . ?
C30 C29 H29 119.5 . . ?
C25 C30 H30 119.4 . . ?
C29 C30 C25 121.3(4) . . ?
C29 C30 H30 119.4 . . ?
C32 C31 N2 119.4(4) . . ?
C36 C31 N2 122.1(4) . . ?
C36 C31 C32 118.5(4) . . ?
C31 C32 H32 119.7 . . ?
C33 C32 C31 120.5(5) . . ?
C33 C32 H32 119.7 . . ?
C32 C33 H33 119.7 . . ?
C32 C33 C34 120.6(5) . . ?
C34 C33 H33 119.7 . . ?
C33 C34 H34 120.4 . . ?
C35 C34 C33 119.2(4) . . ?
C35 C34 H34 120.4 . . ?
C34 C35 H35 119.4 . . ?
C34 C35 C36 121.2(5) . . ?
C36 C35 H35 119.4 . . ?
C31 C36 C35 120.0(5) . . ?
C31 C36 H36 120.0 . . ?
C35 C36 H36 120.0 . . ?
C38 C37 N2 121.0(4) . . ?
C38 C37 C42 118.8(4) . . ?
C42 C37 N2 120.2(4) . . ?
C37 C38 H38 119.8 . . ?
C39 C38 C37 120.3(4) . . ?
C39 C38 H38 119.8 . . ?
C38 C39 H39 119.6 . . ?
C40 C39 C38 120.8(5) . . ?
C40 C39 H39 119.6 . . ?
C39 C40 H40 120.4 . . ?
C39 C40 C41 119.1(4) . . ?
C41 C40 H40 120.4 . . ?
C40 C41 H41 119.4 . . ?
C42 C41 C40 121.2(4) . . ?
C42 C41 H41 119.4 . . ?
C37 C42 H42 120.2 . . ?
C41 C42 C37 119.7(4) . . ?
C41 C42 H42 120.2 . . ?
C1 C43 H43A 109.1 . . ?
C1 C43 H43B 109.1 . . ?
C1 C43 C44 112.5(3) . . ?
H43A C43 H43B 107.8 . . ?
C44 C43 H43A 109.1 . . ?
C44 C43 H43B 109.1 . . ?
C45 C44 C43 122.8(4) . . ?
C45 C44 C49 118.1(4) . . ?
C49 C44 C43 119.1(4) . . ?
C44 C45 O1 116.0(3) . . ?
C44 C45 C46 121.1(4) . . ?
C46 C45 O1 122.9(4) . . ?
C45 C46 H46 119.5 . . ?
C45 C46 C47 121.0(4) . . ?
C47 C46 H46 119.5 . . ?
C46 C47 C54 120.5(4) . . ?
C48 C47 C46 118.4(4) . . ?
C48 C47 C54 121.1(4) . . ?
O2 C48 C47 116.0(4) . . ?
O2 C48 C49 123.8(4) . . ?
C47 C48 C49 120.2(4) . . ?
C44 C49 C48 121.2(4) . . ?
C44 C49 H49 119.4 . . ?
C48 C49 H49 119.4 . . ?
O1 C50 H50A 110.3 . . ?
O1 C50 H50B 110.3 . . ?
O1 C50 C51 107.3(4) . . ?
H50A C50 H50B 108.5 . . ?
C51 C50 H50A 110.3 . . ?
C51 C50 H50B 110.3 . . ?
C50 C51 H51A 109.5 . . ?
C50 C51 H51B 109.5 . . ?
C50 C51 H51C 109.5 . . ?
H51A C51 H51B 109.5 . . ?
H51A C51 H51C 109.5 . . ?
H51B C51 H51C 109.5 . . ?
O2 C52 H52A 110.6 . . ?
O2 C52 H52B 110.6 . . ?
O2 C52 C53 105.8(3) . . ?
H52A C52 H52B 108.7 . . ?
C53 C52 H52A 110.6 . . ?
C53 C52 H52B 110.6 . . ?
C52 C53 H53A 109.5 . . ?
C52 C53 H53B 109.5 . . ?
C52 C53 H53C 109.5 . . ?
H53A C53 H53B 109.5 . . ?
H53A C53 H53C 109.5 . . ?
H53B C53 H53C 109.5 . . ?
C47 C54 H54A 109.4 . . ?
C47 C54 H54B 109.4 . . ?
H54A C54 H54B 108.0 . . ?
C55 C54 C47 111.1(4) . . ?
C55 C54 H54A 109.4 . . ?
C55 C54 H54B 109.4 . . ?
C56 C55 C54 121.9(4) . . ?
C56 C55 C60 118.0(4) . . ?
C60 C55 C54 120.0(4) . . ?
O3 C56 C55 116.2(4) . . ?
O3 C56 C57 123.0(4) . . ?
C55 C56 C57 120.8(4) . . ?
C56 C57 H57 119.3 . . ?
C58 C57 C56 121.4(4) . . ?
C58 C57 H57 119.3 . . ?
C57 C58 C59 118.2(4) . . ?
C57 C58 C65 121.1(4) . . ?
C59 C58 C65 120.7(4) . . ?
O4 C59 C58 115.3(4) . . ?
O4 C59 C60 124.4(4) . . ?
C60 C59 C58 120.3(4) . . ?
C55 C60 H60 119.4 . . ?
C59 C60 C55 121.3(4) . . ?
C59 C60 H60 119.4 . . ?
O4 C63 H63A 110.2 . . ?
O4 C63 H63B 110.2 . . ?
O4 C63 C64 107.6(4) . . ?
H63A C63 H63B 108.5 . . ?
C64 C63 H63A 110.2 . . ?
C64 C63 H63B 110.2 . . ?
C63 C64 H64A 109.5 . . ?
C63 C64 H64B 109.5 . . ?
C63 C64 H64C 109.5 . . ?
H64A C64 H64B 109.5 . . ?
H64A C64 H64C 109.5 . . ?
H64B C64 H64C 109.5 . . ?
C58 C65 H65A 109.0 . . ?
C58 C65 H65B 109.0 . . ?
H65A C65 H65B 107.8 . . ?
C66 C65 C58 112.8(3) . . ?
C66 C65 H65A 109.0 . . ?
C66 C65 H65B 109.0 . . ?
C67 C66 C65 120.7(4) . . ?
C67 C66 C71 118.3(4) . . ?
C71 C66 C65 120.9(4) . . ?
O5 C67 C66 116.0(4) . . ?
O5 C67 C68 123.7(4) . . ?
C68 C67 C66 120.4(4) . . ?
C67 C68 H68 119.0 . . ?
C67 C68 C69 122.1(4) . . ?
C69 C68 H68 119.0 . . ?
C68 C69 C76 120.2(4) . . ?
C70 C69 C68 117.2(4) . . ?
C70 C69 C76 122.5(4) . . ?
O6 C70 C69 116.5(4) . . ?
O6 C70 C71 122.7(4) . . ?
C69 C70 C71 120.8(4) . . ?
C66 C71 C70 121.2(4) . . ?
C66 C71 H71 119.4 . . ?
C70 C71 H71 119.4 . . ?
O5 C72 H72A 110.2 . . ?
O5 C72 H72B 110.2 . . ?
O5 C72 C73 107.4(4) . . ?
H72A C72 H72B 108.5 . . ?
C73 C72 H72A 110.2 . . ?
C73 C72 H72B 110.2 . . ?
C72 C73 H73A 109.5 . . ?
C72 C73 H73B 109.5 . . ?
C72 C73 H73C 109.5 . . ?
H73A C73 H73B 109.5 . . ?
H73A C73 H73C 109.5 . . ?
H73B C73 H73C 109.5 . . ?
C69 C76 H76A 109.2 . . ?
C69 C76 H76B 109.2 . . ?
C69 C76 C77 112.2(4) . . ?
H76A C76 H76B 107.9 . . ?
C77 C76 H76A 109.2 . . ?
C77 C76 H76B 109.2 . . ?
C78 C77 C76 121.5(4) . . ?
C78 C77 C82 117.5(4) . . ?
C82 C77 C76 121.0(4) . . ?
O7 C78 C77 116.3(3) . . ?
C79 C78 O7 122.7(4) . . ?
C79 C78 C77 121.0(4) . . ?
C78 C79 H79 119.2 . . ?
C80 C79 C78 121.6(4) . . ?
C80 C79 H79 119.2 . . ?
C79 C80 C81 118.0(4) . . ?
C79 C80 C87 119.7(4) . . ?
C81 C80 C87 122.3(4) . . ?
O8 C81 C80 116.0(3) . . ?
O8 C81 C82 123.7(4) . . ?
C82 C81 C80 120.3(4) . . ?
C77 C82 H82 119.2 . . ?
C81 C82 C77 121.6(4) . . ?
C81 C82 H82 119.2 . . ?
O7 C83 H83A 110.4 . . ?
O7 C83 H83B 110.4 . . ?
O7 C83 C84 106.4(4) . . ?
H83A C83 H83B 108.6 . . ?
C84 C83 H83A 110.4 . . ?
C84 C83 H83B 110.4 . . ?
C83 C84 H84A 109.5 . . ?
C83 C84 H84B 109.5 . . ?
C83 C84 H84C 109.5 . . ?
H84A C84 H84B 109.5 . . ?
H84A C84 H84C 109.5 . . ?
H84B C84 H84C 109.5 . . ?
C4 C87 H87A 109.2 . . ?
C4 C87 H87B 109.2 . . ?
C80 C87 C4 112.2(3) . . ?
C80 C87 H87A 109.2 . . ?
C80 C87 H87B 109.2 . . ?
H87A C87 H87B 107.9 . . ?
O8 C85A H85C 110.3 . . ?
O8 C85A H85D 110.3 . . ?
O8 C85A C86A 107.2(5) . . ?
H85C C85A H85D 108.5 . . ?
C86A C85A H85C 110.3 . . ?
C86A C85A H85D 110.3 . . ?
C85A C86A H86D 109.5 . . ?
C85A C86A H86E 109.5 . . ?
C85A C86A H86F 109.5 . . ?
H86D C86A H86E 109.5 . . ?
H86D C86A H86F 109.5 . . ?
H86E C86A H86F 109.5 . . ?
C89 O9 H9A 109.5 . . ?
H88A C88 H88B 109.5 . . ?
H88A C88 H88C 109.5 . . ?
H88B C88 H88C 109.5 . . ?
C89 C88 H88A 109.5 . . ?
C89 C88 H88B 109.5 . . ?
C89 C88 H88C 109.5 . . ?
O9 C89 C88 112.4(8) . . ?
O9 C89 H89 99.4 . . ?
O9 C89 C90 116.4(12) . . ?
C88 C89 H89 99.4 . . ?
C88 C89 C90 123.3(13) . . ?
C90 C89 H89 99.4 . . ?
C89 C90 H90A 106.9 . . ?
C89 C90 H90B 106.9 . . ?
H90A C90 H90B 106.7 . . ?
C91 C90 C89 121.6(9) . . ?
C91 C90 H90A 106.9 . . ?
C91 C90 H90B 106.9 . . ?
C90 C91 H91A 107.5 . . ?
C90 C91 H91B 107.5 . . ?
C90 C91 C92 119.3(7) . . ?
H91A C91 H91B 107.0 . . ?
C92 C91 H91A 107.5 . . ?
C92 C91 H91B 107.5 . . ?
C91 C92 H92A 109.5 . . ?
C91 C92 H92B 109.5 . . ?
C91 C92 H92C 109.5 . . ?
H92A C92 H92B 109.5 . . ?
H92A C92 H92C 109.5 . . ?
H92B C92 H92C 109.5 . . ?
C89A O9A H9AA 108.8 . . ?
O3 C61A H61C 109.2 . . ?
O3 C61A H61D 109.2 . . ?
O3 C61A C62A 111.9(13) . . ?
H61C C61A H61D 107.9 . . ?
C62A C61A H61C 109.2 . . ?
C62A C61A H61D 109.2 . . ?
C61A C62A H62D 109.5 . . ?
C61A C62A H62E 109.5 . . ?
C61A C62A H62F 109.5 . . ?
H62D C62A H62E 109.5 . . ?
H62D C62A H62F 109.5 . . ?
H62E C62A H62F 109.5 . . ?
O6 C74A H74C 111.5 . . ?
O6 C74A H74D 111.5 . . ?
O6 C74A C75A 101.1(11) . . ?
H74C C74A H74D 109.4 . . ?
C75A C74A H74C 111.5 . . ?
C75A C74A H74D 111.5 . . ?
C74A C75A H75D 109.5 . . ?
C74A C75A H75E 109.5 . . ?
C74A C75A H75F 109.5 . . ?
H75D C75A H75E 109.5 . . ?
H75D C75A H75F 109.5 . . ?
H75E C75A H75F 109.5 . . ?
H88D C88A H88E 109.5 . . ?
H88D C88A H88F 109.5 . . ?
H88E C88A H88F 109.5 . . ?
C89A C88A H88D 109.5 . . ?
C89A C88A H88E 109.5 . . ?
C89A C88A H88F 109.5 . . ?
O9A C89A C88A 119(3) . . ?
O9A C89A H89A 94.6 . . ?
O9A C89A C90A 107(3) . . ?
C88A C89A H89A 94.6 . . ?
C88A C89A C90A 132(3) . . ?
C90A C89A H89A 94.6 . . ?
C89A C90A H90C 106.7 . . ?
C89A C90A H90D 106.7 . . ?
H90C C90A H90D 106.6 . . ?
C91A C90A C89A 123(2) . . ?
C91A C90A H90C 106.7 . . ?
C91A C90A H90D 106.7 . . ?
C90A C91A H91C 108.2 . . ?
C90A C91A H91D 108.2 . . ?
C90A C91A C92A 116(2) . . ?
H91C C91A H91D 107.3 . . ?
C92A C91A H91C 108.2 . . ?
C92A C91A H91D 108.2 . . ?
C91A C92A H92D 109.5 . . ?
C91A C92A H92E 109.5 . . ?
C91A C92A H92F 109.5 . . ?
H92D C92A H92E 109.5 . . ?
H92D C92A H92F 109.5 . . ?
H92E C92A H92F 109.5 . . ?

loop_
_geom_bond_atom_site_label_1
_geom_bond_atom_site_label_2
_geom_bond_distance
_geom_bond_site_symmetry_2
_geom_bond_publ_flag
O1 C45 1.392(5) . ?
O1 C50 1.430(5) . ?
O2 C48 1.380(5) . ?
O2 C52 1.430(5) . ?
O3 C61 1.379(8) . ?
O3 C56 1.374(5) . ?
O3 C61A 1.354(12) . ?
C61 H61A 0.9900 . ?
C61 H61B 0.9900 . ?
C61 C62 1.462(12) . ?
C62 H62A 0.9800 . ?
C62 H62B 0.9800 . ?
C62 H62C 0.9800 . ?
O4 C59 1.379(5) . ?
O4 C63 1.412(5) . ?
O5 C67 1.375(5) . ?
O5 C72 1.429(5) . ?
O6 C74 1.498(8) . ?
O6 C70 1.388(5) . ?
O6 C74A 1.461(11) . ?
C74 H74A 0.9900 . ?
C74 H74B 0.9900 . ?
C74 C75 1.480(11) . ?
C75 H75A 0.9800 . ?
C75 H75B 0.9800 . ?
C75 H75C 0.9800 . ?
O7 C78 1.384(5) . ?
O7 C83 1.429(5) . ?
O8 C85 1.443(12) . ?
O8 C81 1.382(5) . ?
O8 C85A 1.439(6) . ?
C85 H85A 0.9900 . ?
C85 H85B 0.9900 . ?
C85 C86 1.500(13) . ?
C86 H86A 0.9800 . ?
C86 H86B 0.9800 . ?
C86 H86C 0.9800 . ?
N1 C10 1.408(5) . ?
N1 C13 1.411(5) . ?
N1 C19 1.430(5) . ?
N2 C28 1.425(5) . ?
N2 C31 1.415(5) . ?
N2 C37 1.419(5) . ?
C1 C2 1.401(6) . ?
C1 C6 1.382(5) . ?
C1 C43 1.514(6) . ?
C2 C3 1.390(6) . ?
C2 C7 1.492(6) . ?
C3 H3 0.9500 . ?
C3 C4 1.395(6) . ?
C4 C5 1.402(6) . ?
C4 C87 1.518(6) . ?
C5 C6 1.392(5) . ?
C5 C25 1.494(6) . ?
C6 H6 0.9500 . ?
C7 C8 1.390(6) . ?
C7 C12 1.390(6) . ?
C8 H8 0.9500 . ?
C8 C9 1.374(6) . ?
C9 H9 0.9500 . ?
C9 C10 1.382(6) . ?
C10 C11 1.395(6) . ?
C11 H11 0.9500 . ?
C11 C12 1.371(6) . ?
C12 H12 0.9500 . ?
C13 C14 1.397(6) . ?
C13 C18 1.394(6) . ?
C14 H14 0.9500 . ?
C14 C15 1.372(6) . ?
C15 H15 0.9500 . ?
C15 C16 1.384(7) . ?
C16 H16 0.9500 . ?
C16 C17 1.359(7) . ?
C17 H17 0.9500 . ?
C17 C18 1.388(6) . ?
C18 H18 0.9500 . ?
C19 C20 1.392(7) . ?
C19 C24 1.384(6) . ?
C20 H20 0.9500 . ?
C20 C21 1.379(6) . ?
C21 H21 0.9500 . ?
C21 C22 1.356(7) . ?
C22 H22 0.9500 . ?
C22 C23 1.367(8) . ?
C23 H23 0.9500 . ?
C23 C24 1.411(7) . ?
C24 H24 0.9500 . ?
C25 C26 1.384(6) . ?
C25 C30 1.390(6) . ?
C26 H26 0.9500 . ?
C26 C27 1.388(6) . ?
C27 H27 0.9500 . ?
C27 C28 1.386(6) . ?
C28 C29 1.388(6) . ?
C29 H29 0.9500 . ?
C29 C30 1.381(6) . ?
C30 H30 0.9500 . ?
C31 C32 1.398(6) . ?
C31 C36 1.385(6) . ?
C32 H32 0.9500 . ?
C32 C33 1.372(6) . ?
C33 H33 0.9500 . ?
C33 C34 1.381(8) . ?
C34 H34 0.9500 . ?
C34 C35 1.363(7) . ?
C35 H35 0.9500 . ?
C35 C36 1.387(6) . ?
C36 H36 0.9500 . ?
C37 C38 1.390(6) . ?
C37 C42 1.404(6) . ?
C38 H38 0.9500 . ?
C38 C39 1.377(6) . ?
C39 H39 0.9500 . ?
C39 C40 1.376(6) . ?
C40 H40 0.9500 . ?
C40 C41 1.379(7) . ?
C41 H41 0.9500 . ?
C41 C42 1.374(6) . ?
C42 H42 0.9500 . ?
C43 H43A 0.9900 . ?
C43 H43B 0.9900 . ?
C43 C44 1.521(5) . ?
C44 C45 1.378(6) . ?
C44 C49 1.390(5) . ?
C45 C46 1.387(6) . ?
C46 H46 0.9500 . ?
C46 C47 1.390(6) . ?
C47 C48 1.384(6) . ?
C47 C54 1.516(6) . ?
C48 C49 1.399(6) . ?
C49 H49 0.9500 . ?
C50 H50A 0.9900 . ?
C50 H50B 0.9900 . ?
C50 C51 1.509(6) . ?
C51 H51A 0.9800 . ?
C51 H51B 0.9800 . ?
C51 H51C 0.9800 . ?
C52 H52A 0.9900 . ?
C52 H52B 0.9900 . ?
C52 C53 1.502(6) . ?
C53 H53A 0.9800 . ?
C53 H53B 0.9800 . ?
C53 H53C 0.9800 . ?
C54 H54A 0.9900 . ?
C54 H54B 0.9900 . ?
C54 C55 1.510(6) . ?
C55 C56 1.380(6) . ?
C55 C60 1.400(6) . ?
C56 C57 1.386(6) . ?
C57 H57 0.9500 . ?
C57 C58 1.382(6) . ?
C58 C59 1.398(6) . ?
C58 C65 1.522(6) . ?
C59 C60 1.380(6) . ?
C60 H60 0.9500 . ?
C63 H63A 0.9900 . ?
C63 H63B 0.9900 . ?
C63 C64 1.514(7) . ?
C64 H64A 0.9800 . ?
C64 H64B 0.9800 . ?
C64 H64C 0.9800 . ?
C65 H65A 0.9900 . ?
C65 H65B 0.9900 . ?
C65 C66 1.505(6) . ?
C66 C67 1.388(6) . ?
C66 C71 1.390(6) . ?
C67 C68 1.384(6) . ?
C68 H68 0.9500 . ?
C68 C69 1.401(6) . ?
C69 C70 1.391(6) . ?
C69 C76 1.501(6) . ?
C70 C71 1.397(6) . ?
C71 H71 0.9500 . ?
C72 H72A 0.9900 . ?
C72 H72B 0.9900 . ?
C72 C73 1.491(7) . ?
C73 H73A 0.9800 . ?
C73 H73B 0.9800 . ?
C73 H73C 0.9800 . ?
C76 H76A 0.9900 . ?
C76 H76B 0.9900 . ?
C76 C77 1.516(6) . ?
C77 C78 1.384(6) . ?
C77 C82 1.392(6) . ?
C78 C79 1.383(6) . ?
C79 H79 0.9500 . ?
C79 C80 1.381(6) . ?
C80 C81 1.390(6) . ?
C80 C87 1.515(6) . ?
C81 C82 1.388(6) . ?
C82 H82 0.9500 . ?
C83 H83A 0.9900 . ?
C83 H83B 0.9900 . ?
C83 C84 1.483(6) . ?
C84 H84A 0.9800 . ?
C84 H84B 0.9800 . ?
C84 H84C 0.9800 . ?
C87 H87A 0.9900 . ?
C87 H87B 0.9900 . ?
C85A H85C 0.9900 . ?
C85A H85D 0.9900 . ?
C85A C86A 1.497(8) . ?
C86A H86D 0.9800 . ?
C86A H86E 0.9800 . ?
C86A H86F 0.9800 . ?
O9 H9A 0.8399 . ?
O9 C89 1.380(19) . ?
C88 H88A 0.9800 . ?
C88 H88B 0.9800 . ?
C88 H88C 0.9800 . ?
C88 C89 1.398(16) . ?
C89 H89 1.0000 . ?
C89 C90 1.481(12) . ?
C90 H90A 0.9900 . ?
C90 H90B 0.9900 . ?
C90 C91 1.442(8) . ?
C91 H91A 0.9900 . ?
C91 H91B 0.9900 . ?
C91 C92 1.454(11) . ?
C92 H92A 0.9800 . ?
C92 H92B 0.9800 . ?
C92 H92C 0.9800 . ?
O9A H9AA 0.8399 . ?
O9A C89A 1.25(6) . ?
C61A H61C 0.9900 . ?
C61A H61D 0.9900 . ?
C61A C62A 1.463(15) . ?
C62A H62D 0.9800 . ?
C62A H62E 0.9800 . ?
C62A H62F 0.9800 . ?
C74A H74C 0.9900 . ?
C74A H74D 0.9900 . ?
C74A C75A 1.492(14) . ?
C75A H75D 0.9800 . ?
C75A H75E 0.9800 . ?
C75A H75F 0.9800 . ?
C88A H88D 0.9800 . ?
C88A H88E 0.9800 . ?
C88A H88F 0.9800 . ?
C88A C89A 1.39(2) . ?
C89A H89A 1.0000 . ?
C89A C90A 1.475(18) . ?
C90A H90C 0.9900 . ?
C90A H90D 0.9900 . ?
C90A C91A 1.455(15) . ?
C91A H91C 0.9900 . ?
C91A H91D 0.9900 . ?
C91A C92A 1.463(18) . ?
C92A H92D 0.9800 . ?
C92A H92E 0.9800 . ?
C92A H92F 0.9800 . ?

loop_
_geom_hbond_atom_site_label_D
_geom_hbond_atom_site_label_H
_geom_hbond_atom_site_label_A
_geom_hbond_distance_DH
_geom_hbond_distance_HA
_geom_hbond_distance_DA
_geom_hbond_angle_DHA
_geom_hbond_site_symmetry_A
_geom_hbond_publ_flag
O9 H9A O2 0.84 2.82 3.320(5) 119.5 . yes
O9A H9AA O7 0.84 2.73 3.17(3) 114.9 . yes

loop_
_geom_torsion_atom_site_label_1
_geom_torsion_atom_site_label_2
_geom_torsion_atom_site_label_3
_geom_torsion_atom_site_label_4
_geom_torsion
_geom_torsion_site_symmetry_1
_geom_torsion_site_symmetry_2
_geom_torsion_site_symmetry_3
_geom_torsion_site_symmetry_4
_geom_torsion_publ_flag
O1 C45 C46 C47 179.4(4) . . . . ?
O2 C48 C49 C44 179.8(4) . . . . ?
O3 C56 C57 C58 176.8(4) . . . . ?
C61 O3 C56 C55 -172.0(7) . . . . ?
C61 O3 C56 C57 9.5(9) . . . . ?
O4 C59 C60 C55 178.8(4) . . . . ?
O5 C67 C68 C69 -178.8(4) . . . . ?
O6 C70 C71 C66 179.3(4) . . . . ?
C74 O6 C70 C69 -166.8(6) . . . . ?
C74 O6 C70 C71 13.9(7) . . . . ?
O7 C78 C79 C80 -179.1(4) . . . . ?
O8 C81 C82 C77 178.8(4) . . . . ?
C85 O8 C81 C80 172(2) . . . . ?
C85 O8 C81 C82 -7(2) . . . . ?
N1 C10 C11 C12 -179.9(4) . . . . ?
N1 C13 C14 C15 177.8(4) . . . . ?
N1 C13 C18 C17 -179.1(4) . . . . ?
N1 C19 C20 C21 177.8(4) . . . . ?
N1 C19 C24 C23 -178.0(4) . . . . ?
N2 C28 C29 C30 -178.1(4) . . . . ?
N2 C31 C32 C33 175.4(4) . . . . ?
N2 C31 C36 C35 -175.8(4) . . . . ?
N2 C37 C38 C39 -176.5(4) . . . . ?
N2 C37 C42 C41 175.8(4) . . . . ?
C1 C2 C3 C4 5.1(6) . . . . ?
C1 C2 C7 C8 -67.6(6) . . . . ?
C1 C2 C7 C12 115.8(5) . . . . ?
C1 C43 C44 C45 -89.7(5) . . . . ?
C1 C43 C44 C49 89.3(5) . . . . ?
C2 C1 C6 C5 -1.3(6) . . . . ?
C2 C1 C43 C44 -92.4(4) . . . . ?
C2 C3 C4 C5 -1.5(6) . . . . ?
C2 C3 C4 C87 -178.9(4) . . . . ?
C2 C7 C8 C9 -176.3(5) . . . . ?
C2 C7 C12 C11 176.2(4) . . . . ?
C3 C2 C7 C8 107.3(5) . . . . ?
C3 C2 C7 C12 -69.3(5) . . . . ?
C3 C4 C5 C6 -3.4(6) . . . . ?
C3 C4 C5 C25 171.4(3) . . . . ?
C3 C4 C87 C80 89.2(4) . . . . ?
C4 C5 C6 C1 4.9(6) . . . . ?
C4 C5 C25 C26 -55.6(6) . . . . ?
C4 C5 C25 C30 131.8(4) . . . . ?
C5 C4 C87 C80 -88.0(5) . . . . ?
C5 C25 C26 C27 -171.6(4) . . . . ?
C5 C25 C30 C29 170.9(4) . . . . ?
C6 C1 C2 C3 -3.7(5) . . . . ?
C6 C1 C2 C7 171.2(3) . . . . ?
C6 C1 C43 C44 87.1(4) . . . . ?
C6 C5 C25 C26 119.2(4) . . . . ?
C6 C5 C25 C30 -53.4(5) . . . . ?
C7 C2 C3 C4 -170.0(3) . . . . ?
C7 C8 C9 C10 0.5(8) . . . . ?
C8 C7 C12 C11 -0.6(7) . . . . ?
C8 C9 C10 N1 179.9(5) . . . . ?
C8 C9 C10 C11 -1.4(7) . . . . ?
C9 C10 C11 C12 1.4(7) . . . . ?
C10 N1 C13 C14 153.4(4) . . . . ?
C10 N1 C13 C18 -26.6(7) . . . . ?
C10 N1 C19 C20 -60.8(6) . . . . ?
C10 N1 C19 C24 117.4(5) . . . . ?
C10 C11 C12 C7 -0.4(7) . . . . ?
C12 C7 C8 C9 0.5(7) . . . . ?
C13 N1 C10 C9 -39.9(7) . . . . ?
C13 N1 C10 C11 141.4(4) . . . . ?
C13 N1 C19 C20 122.6(5) . . . . ?
C13 N1 C19 C24 -59.1(6) . . . . ?
C13 C14 C15 C16 2.1(7) . . . . ?
C14 C13 C18 C17 1.0(6) . . . . ?
C14 C15 C16 C17 -0.6(7) . . . . ?
C15 C16 C17 C18 -0.7(7) . . . . ?
C16 C17 C18 C13 0.5(7) . . . . ?
C18 C13 C14 C15 -2.2(6) . . . . ?
C19 N1 C10 C9 143.7(5) . . . . ?
C19 N1 C10 C11 -35.0(6) . . . . ?
C19 N1 C13 C14 -30.3(6) . . . . ?
C19 N1 C13 C18 149.7(4) . . . . ?
C19 C20 C21 C22 -0.2(8) . . . . ?
C20 C19 C24 C23 0.3(7) . . . . ?
C20 C21 C22 C23 1.1(8) . . . . ?
C21 C22 C23 C24 -1.3(8) . . . . ?
C22 C23 C24 C19 0.6(7) . . . . ?
C24 C19 C20 C21 -0.5(7) . . . . ?
C25 C5 C6 C1 -170.3(3) . . . . ?
C25 C26 C27 C28 -0.1(6) . . . . ?
C26 C25 C30 C29 -2.0(6) . . . . ?
C26 C27 C28 N2 177.4(4) . . . . ?
C26 C27 C28 C29 -0.3(6) . . . . ?
C27 C28 C29 C30 -0.4(6) . . . . ?
C28 N2 C31 C32 148.5(4) . . . . ?
C28 N2 C31 C36 -33.8(6) . . . . ?
C28 N2 C37 C38 -47.5(6) . . . . ?
C28 N2 C37 C42 134.0(4) . . . . ?
C28 C29 C30 C25 1.6(6) . . . . ?
C30 C25 C26 C27 1.3(6) . . . . ?
C31 N2 C28 C27 -38.7(6) . . . . ?
C31 N2 C28 C29 138.9(4) . . . . ?
C31 N2 C37 C38 137.6(4) . . . . ?
C31 N2 C37 C42 -40.9(6) . . . . ?
C31 C32 C33 C34 1.3(8) . . . . ?
C32 C31 C36 C35 1.9(7) . . . . ?
C32 C33 C34 C35 0.3(8) . . . . ?
C33 C34 C35 C36 -0.8(8) . . . . ?
C34 C35 C36 C31 -0.3(8) . . . . ?
C36 C31 C32 C33 -2.4(7) . . . . ?
C37 N2 C28 C27 146.5(4) . . . . ?
C37 N2 C28 C29 -35.9(6) . . . . ?
C37 N2 C31 C32 -36.7(6) . . . . ?
C37 N2 C31 C36 141.0(5) . . . . ?
C37 C38 C39 C40 0.1(6) . . . . ?
C38 C37 C42 C41 -2.7(6) . . . . ?
C38 C39 C40 C41 -1.5(6) . . . . ?
C39 C40 C41 C42 0.7(7) . . . . ?
C40 C41 C42 C37 1.4(6) . . . . ?
C42 C37 C38 C39 2.0(6) . . . . ?
C43 C1 C2 C3 175.9(4) . . . . ?
C43 C1 C2 C7 -9.2(6) . . . . ?
C43 C1 C6 C5 179.1(4) . . . . ?
C43 C44 C45 O1 -0.6(6) . . . . ?
C43 C44 C45 C46 179.8(4) . . . . ?
C43 C44 C49 C48 -179.2(4) . . . . ?
C44 C45 C46 C47 -1.1(6) . . . . ?
C45 O1 C50 C51 -176.2(4) . . . . ?
C45 C44 C49 C48 -0.1(6) . . . . ?
C45 C46 C47 C48 0.6(6) . . . . ?
C45 C46 C47 C54 -178.0(4) . . . . ?
C46 C47 C48 O2 180.0(3) . . . . ?
C46 C47 C48 C49 0.0(6) . . . . ?
C46 C47 C54 C55 88.1(5) . . . . ?
C47 C48 C49 C44 -0.3(6) . . . . ?
C47 C54 C55 C56 -93.6(5) . . . . ?
C47 C54 C55 C60 82.4(5) . . . . ?
C48 O2 C52 C53 175.2(4) . . . . ?
C48 C47 C54 C55 -90.5(5) . . . . ?
C49 C44 C45 O1 -179.6(4) . . . . ?
C49 C44 C45 C46 0.8(6) . . . . ?
C50 O1 C45 C44 175.1(4) . . . . ?
C50 O1 C45 C46 -5.3(6) . . . . ?
C52 O2 C48 C47 -179.8(4) . . . . ?
C52 O2 C48 C49 0.2(6) . . . . ?
C54 C47 C48 O2 -1.4(6) . . . . ?
C54 C47 C48 C49 178.6(4) . . . . ?
C54 C55 C56 O3 -2.5(6) . . . . ?
C54 C55 C56 C57 176.0(4) . . . . ?
C54 C55 C60 C59 -174.8(4) . . . . ?
C55 C56 C57 C58 -1.6(6) . . . . ?
C56 O3 C61 C62 164.3(9) . . . . ?
C56 O3 C61A C62A -74.7(19) . . . . ?
C56 C55 C60 C59 1.4(6) . . . . ?
C56 C57 C58 C59 1.8(6) . . . . ?
C56 C57 C58 C65 -175.5(4) . . . . ?
C57 C58 C59 O4 179.6(4) . . . . ?
C57 C58 C59 C60 -0.4(6) . . . . ?
C57 C58 C65 C66 94.6(5) . . . . ?
C58 C59 C60 C55 -1.1(6) . . . . ?
C58 C65 C66 C67 -81.9(5) . . . . ?
C58 C65 C66 C71 99.0(5) . . . . ?
C59 O4 C63 C64 177.6(4) . . . . ?
C59 C58 C65 C66 -82.6(5) . . . . ?
C60 C55 C56 O3 -178.5(4) . . . . ?
C60 C55 C56 C57 0.0(6) . . . . ?
C63 O4 C59 C58 -173.9(4) . . . . ?
C63 O4 C59 C60 6.1(6) . . . . ?
C65 C58 C59 O4 -3.1(5) . . . . ?
C65 C58 C59 C60 176.9(4) . . . . ?
C65 C66 C67 O5 -0.5(6) . . . . ?
C65 C66 C67 C68 -179.0(4) . . . . ?
C65 C66 C71 C70 179.2(4) . . . . ?
C66 C67 C68 C69 -0.4(6) . . . . ?
C67 O5 C72 C73 175.6(4) . . . . ?
C67 C66 C71 C70 0.0(6) . . . . ?
C67 C68 C69 C70 0.4(6) . . . . ?
C67 C68 C69 C76 -177.5(4) . . . . ?
C68 C69 C70 O6 -179.6(4) . . . . ?
C68 C69 C70 C71 -0.3(6) . . . . ?
C68 C69 C76 C77 82.2(5) . . . . ?
C69 C70 C71 C66 0.0(6) . . . . ?
C69 C76 C77 C78 -85.7(5) . . . . ?
C69 C76 C77 C82 91.9(5) . . . . ?
C70 O6 C74 C75 166.9(6) . . . . ?
C70 O6 C74A C75A 103.5(12) . . . . ?
C70 C69 C76 C77 -95.6(5) . . . . ?
C71 C66 C67 O5 178.7(4) . . . . ?
C71 C66 C67 C68 0.2(6) . . . . ?
C72 O5 C67 C66 -170.9(4) . . . . ?
C72 O5 C67 C68 7.6(6) . . . . ?
C76 C69 C70 O6 -1.7(6) . . . . ?
C76 C69 C70 C71 177.6(4) . . . . ?
C76 C77 C78 O7 -4.7(6) . . . . ?
C76 C77 C78 C79 176.4(4) . . . . ?
C76 C77 C82 C81 -176.1(4) . . . . ?
C77 C78 C79 C80 -0.3(6) . . . . ?
C78 O7 C83 C84 172.4(4) . . . . ?
C78 C77 C82 C81 1.6(6) . . . . ?
C78 C79 C80 C81 1.5(6) . . . . ?
C78 C79 C80 C87 -177.4(4) . . . . ?
C79 C80 C81 O8 179.6(4) . . . . ?
C79 C80 C81 C82 -1.1(6) . . . . ?
C79 C80 C87 C4 82.2(5) . . . . ?
C80 C81 C82 C77 -0.5(7) . . . . ?
C81 O8 C85 C86 -172.3(16) . . . . ?
C81 O8 C85A C86A 172.4(6) . . . . ?
C81 C80 C87 C4 -96.7(5) . . . . ?
C82 C77 C78 O7 177.7(3) . . . . ?
C82 C77 C78 C79 -1.2(6) . . . . ?
C83 O7 C78 C77 -167.6(4) . . . . ?
C83 O7 C78 C79 11.3(6) . . . . ?
C87 C4 C5 C6 173.9(3) . . . . ?
C87 C4 C5 C25 -11.4(6) . . . . ?
C87 C80 C81 O8 -1.6(6) . . . . ?
C87 C80 C81 C82 177.8(4) . . . . ?
C85A O8 C81 C80 -163.4(8) . . . . ?
C85A O8 C81 C82 17.3(9) . . . . ?
O9 C89 C90 C91 -48.0(16) . . . . ?
C88 C89 C90 C91 165.5(11) . . . . ?
C89 C90 C91 C92 -176.5(12) . . . . ?
O9A C89A C90A C91A -75(6) . . . . ?
C61A O3 C56 C55 -108.2(11) . . . . ?
C61A O3 C56 C57 73.3(11) . . . . ?
C74A O6 C70 C69 150.6(8) . . . . ?
C74A O6 C70 C71 -28.7(9) . . . . ?
C88A C89A C90A C91A 88(8) . . . . ?
C89A C90A C91A C92A 175(6) . . . . ?
